data_1570189
loop_
_publ_author_name
'Li, Yingwei'
'Stec, Grant J.'
'Thorarinsdottir, Agnes E.'
'McGillicuddy, Ryan D.'
'Zheng, Shao-Liang'
'Mason, Jarad A.'

_publ_section_title
;
 The role of metal accessibility on carbon dioxide electroreduction in
 atomically precise nanoclusters.
;
_journal_issue 43
_journal_name_full 'Chemical science'
_journal_page_first 12283
_journal_page_last 12291
_journal_paper_doi 10.1039/d3sc04085b
_journal_volume 14
_journal_year 2023
_chemical_formula_sum 'C228 H126 Ag28.33 Au17.67 Cl4 F24 P2'
_chemical_formula_weight 10061.38
_space_group_crystal_system triclinic
_space_group_IT_number 2
_space_group_name_Hall '-P 1'
_space_group_name_H-M_alt 'P -1'
_atom_sites_solution_hydrogens geom
_audit_creation_method SHELXL-2018/3
_audit_update_record
;
2023-05-02 deposited with the CCDC.	2023-10-09 downloaded from the CCDC.
;
_cell_angle_alpha 110.0958(12)
_cell_angle_beta 116.0798(14)
_cell_angle_gamma 96.0693(11)
_cell_formula_units_Z 1
_cell_length_a 18.6625(3)
_cell_length_b 19.1498(2)
_cell_length_c 19.7834(3)
_cell_measurement_temperature 100(2)
_cell_volume 5680.70(18)
_computing_structure_refinement 'SHELXL-2018/3 (Sheldrick, 2018)'
_diffrn_ambient_temperature 100(2)
_diffrn_measured_fraction_theta_full 0.999
_diffrn_measured_fraction_theta_max 0.999
_diffrn_radiation_type MoK\a
_diffrn_radiation_wavelength 0.71073
_diffrn_reflns_av_R_equivalents 0.0445
_diffrn_reflns_av_unetI/netI 0.0390
_diffrn_reflns_Laue_measured_fraction_full 0.999
_diffrn_reflns_Laue_measured_fraction_max 0.999
_diffrn_reflns_limit_h_max 22
_diffrn_reflns_limit_h_min -22
_diffrn_reflns_limit_k_max 22
_diffrn_reflns_limit_k_min -22
_diffrn_reflns_limit_l_max 23
_diffrn_reflns_limit_l_min -23
_diffrn_reflns_number 103841
_diffrn_reflns_point_group_measured_fraction_full 0.999
_diffrn_reflns_point_group_measured_fraction_max 0.999
_diffrn_reflns_theta_full 25.027
_diffrn_reflns_theta_max 25.027
_diffrn_reflns_theta_min 1.846
_exptl_absorpt_coefficient_mu 13.859
_exptl_crystal_density_diffrn 2.941
_exptl_crystal_F_000 4535
_exptl_crystal_size_max 0.086
_exptl_crystal_size_mid 0.080
_exptl_crystal_size_min 0.030
_refine_diff_density_max 1.753
_refine_diff_density_min -1.443
_refine_diff_density_rms 0.176
_refine_ls_extinction_method none
_refine_ls_goodness_of_fit_ref 1.013
_refine_ls_hydrogen_treatment constr
_refine_ls_matrix_type full
_refine_ls_number_parameters 1549
_refine_ls_number_reflns 20068
_refine_ls_number_restraints 697
_refine_ls_restrained_S_all 0.999
_refine_ls_R_factor_all 0.0456
_refine_ls_R_factor_gt 0.0308
_refine_ls_shift/su_max 0.001
_refine_ls_shift/su_mean 0.000
_refine_ls_structure_factor_coef Fsqd
_refine_ls_weighting_details 'w=1/[\s^2^(Fo^2^)+(0.0228P)^2^+22.3046P] where P=(Fo^2^+2Fc^2^)/3'
_refine_ls_weighting_scheme calc
_refine_ls_wR_factor_gt 0.0554
_refine_ls_wR_factor_ref 0.0588
_reflns_Friedel_coverage 0.000
_reflns_number_gt 16489
_reflns_number_total 20068
_reflns_threshold_expression 'I > 2\s(I)'
_cod_data_source_file d3sc04085b2.cif
_cod_data_source_block au18ag18
_cod_depositor_comments 'Adding full bibliography for 1570189--1570190.cif.'
_cod_original_cell_volume 5680.68(15)
_cod_database_code 1570189
_shelx_shelxl_version_number 2018/3
_shelx_space_group_comment
;
The symmetry employed for this shelxl refinement is uniquely defined
by the following loop, which should always be used as a source of
symmetry information in preference to the above space-group names.
They are only intended as comments.
;
_shelx_estimated_absorpt_t_min 0.382
_shelx_estimated_absorpt_t_max 0.681

loop_
_space_group_symop_operation_xyz
'x, y, z'
'-x, -y, -z'

loop_
_atom_site_label
_atom_site_type_symbol
_atom_site_fract_x
_atom_site_fract_y
_atom_site_fract_z
_atom_site_U_iso_or_equiv
_atom_site_adp_type
_atom_site_occupancy
_atom_site_site_symmetry_order
_atom_site_calc_flag
_atom_site_refinement_flags_posn
_atom_site_refinement_flags_adp
_atom_site_refinement_flags_occupancy
_atom_site_disorder_assembly
_atom_site_disorder_group
Au1 Au 0.4924(4) 0.6373(4) 0.5791(4) 0.0192(4) Uani 0.503(3) 1 d . . P A 1
Au2 Au 0.3494(5) 0.5097(5) 0.4669(4) 0.0205(4) Uani 0.515(3) 1 d . . P A 1
Au3 Au 0.3778(4) 0.4145(5) 0.3457(4) 0.0197(3) Uani 0.538(3) 1 d . . P A 1
Au4 Au 0.5343(5) 0.4828(5) 0.3794(5) 0.0202(3) Uani 0.500(3) 1 d . . P A 1
Au5 Au 0.6086(9) 0.6213(9) 0.5250(9) 0.0199(6) Uani 0.295(3) 1 d . . P A 1
Au6 Au 0.4366(5) 0.5727(4) 0.4092(5) 0.0194(4) Uani 0.487(3) 1 d . . P A 1
Au7 Au 0.34500(2) 0.62184(2) 0.27846(2) 0.02757(7) Uani 1 1 d . . . . .
Au8 Au 0.21895(2) 0.27702(2) 0.42045(2) 0.02803(7) Uani 1 1 d . . . . .
Au9 Au 0.18873(2) 0.54197(2) 0.42118(2) 0.02846(8) Uani 1 1 d . . . . .
Au10 Au 0.44894(2) 0.77592(2) 0.64480(2) 0.03136(8) Uani 1 1 d . . . . .
Au11 Au 0.57004(2) 0.43059(2) 0.24308(2) 0.02991(8) Uani 1 1 d . . . . .
Au12 Au 0.25402(2) 0.31975(2) 0.16972(2) 0.03048(8) Uani 1 1 d . . . . .
Ag1 Ag 0.4977(8) 0.6426(8) 0.5787(8) 0.0192(4) Uani 0.497(3) 1 d . . P A 2
Ag2 Ag 0.3489(10) 0.5110(10) 0.4716(9) 0.0205(4) Uani 0.485(3) 1 d . . P A 2
Ag3 Ag 0.3726(10) 0.4145(10) 0.3433(10) 0.0197(3) Uani 0.462(3) 1 d . . P A 2
Ag4 Ag 0.5308(10) 0.4813(10) 0.3795(10) 0.0202(3) Uani 0.500(3) 1 d . . P A 2
Ag5 Ag 0.6123(7) 0.6280(7) 0.5284(7) 0.0199(6) Uani 0.705(3) 1 d . . P A 2
Ag6 Ag 0.4409(9) 0.5800(7) 0.4115(8) 0.0194(4) Uani 0.513(3) 1 d . . P A 2
Ag7 Ag 0.36376(3) 0.61844(3) 0.61832(3) 0.02519(13) Uani 1 1 d . . . . .
Ag8 Ag 0.22327(3) 0.36853(3) 0.33527(4) 0.02738(13) Uani 1 1 d . . . . .
Ag9 Ag 0.33204(3) 0.25654(3) 0.31203(3) 0.02451(13) Uani 1 1 d . . . . .
Ag10 Ag 0.44231(3) 0.32224(3) 0.24885(3) 0.02376(12) Uani 1 1 d . . . . .
Ag11 Ag 0.69467(3) 0.56713(3) 0.44353(4) 0.03192(14) Uani 1 1 d . . . . .
Ag12 Ag 0.55073(4) 0.63138(3) 0.36928(4) 0.02965(14) Uani 1 1 d . . . . .
Ag13 Ag 0.52275(3) 0.74057(3) 0.51389(3) 0.02596(13) Uani 1 1 d . . . . .
Ag14 Ag 0.34496(3) 0.66029(3) 0.46797(3) 0.02410(13) Uani 1 1 d . . . . .
Ag15 Ag 0.25996(3) 0.50206(3) 0.30425(3) 0.02434(13) Uani 1 1 d . . . . .
Ag16 Ag 0.39268(4) 0.47383(3) 0.23644(3) 0.02769(13) Uani 1 1 d . . . . .
Ag17 Ag 0.28542(4) 0.15823(4) 0.46220(4) 0.03853(16) Uani 1 1 d . . . . .
Cl1 Cl 0.43799(12) 0.21993(11) 0.58406(12) 0.0351(5) Uani 1 1 d . . . . .
Cl2 Cl 0.33638(12) 0.14585(11) 0.35582(12) 0.0327(4) Uani 1 1 d . . . . .
P1 P 0.16135(13) 0.06431(13) 0.42156(15) 0.0388(5) Uani 1 1 d . . . . .
F12 F 0.3687(4) 0.1801(4) 0.7912(4) 0.084(2) Uani 1 1 d . . . . .
C1 C 0.2961(4) 0.2280(5) 0.1680(4) 0.0310(19) Uani 1 1 d . . . . .
C2 C 0.3144(5) 0.1671(5) 0.1586(5) 0.035(2) Uani 1 1 d . . . . .
C3 C 0.3293(5) 0.0928(5) 0.1345(5) 0.046(2) Uani 0.694(9) 1 d D . P B 1
C4 C 0.2989(12) 0.0396(9) 0.0526(11) 0.052(4) Uani 0.694(9) 1 d D . P B 1
H4 H 0.265051 0.051707 0.008414 0.062 Uiso 0.694(9) 1 calc R U P B 1
C5 C 0.3167(13) -0.0310(10) 0.0334(12) 0.065(4) Uani 0.694(9) 1 d D . P B 1
H5 H 0.296491 -0.064468 -0.023613 0.078 Uiso 0.694(9) 1 calc R U P B 1
C6 C 0.3606(14) -0.0534(9) 0.0912(11) 0.066(4) Uani 0.694(9) 1 d D . P B 1
H6 H 0.370841 -0.102521 0.077466 0.080 Uiso 0.694(9) 1 calc R U P B 1
C7 C 0.3904(11) -0.0009(9) 0.1727(11) 0.056(4) Uani 0.694(9) 1 d D . P B 1
C8 C 0.3774(10) 0.0700(9) 0.1981(9) 0.045(3) Uani 0.694(9) 1 d D . P B 1
H8 H 0.399452 0.102892 0.255680 0.054 Uiso 0.694(9) 1 calc R U P B 1
F1 F 0.4419(6) -0.0273(5) 0.2270(7) 0.096(3) Uani 0.694(9) 1 d D . P B 1
C3A C 0.3293(5) 0.0928(5) 0.1345(5) 0.046(2) Uani 0.306(9) 1 d D . P B 2
C4A C 0.376(2) 0.059(2) 0.1816(19) 0.052(4) Uani 0.306(9) 1 d D . P B 2
H4A H 0.404852 0.085324 0.240961 0.062 Uiso 0.306(9) 1 calc R U P B 2
C5A C 0.381(3) -0.015(2) 0.141(2) 0.065(4) Uani 0.306(9) 1 d D . P B 2
H5A H 0.413121 -0.039619 0.173105 0.078 Uiso 0.306(9) 1 calc R U P B 2
C6A C 0.341(3) -0.051(2) 0.058(2) 0.066(4) Uani 0.306(9) 1 d D . P B 2
H6A H 0.342977 -0.100392 0.028975 0.080 Uiso 0.306(9) 1 calc R U P B 2
C7A C 0.295(2) -0.0120(18) 0.0173(19) 0.056(4) Uani 0.306(9) 1 d D . P B 2
C8A C 0.286(2) 0.0595(19) 0.0457(18) 0.045(3) Uani 0.306(9) 1 d D . P B 2
H8A H 0.255657 0.083386 0.012137 0.054 Uiso 0.306(9) 1 calc R U P B 2
F1A F 0.2612(14) -0.0612(12) -0.0643(14) 0.096(3) Uani 0.306(9) 1 d D . P B 2
C9 C 0.2056(5) 0.4045(5) 0.1578(5) 0.034(2) Uani 1 1 d . . . . .
C10 C 0.1746(5) 0.4543(5) 0.1434(5) 0.041(2) Uani 1 1 d . . . . .
C11 C 0.1361(6) 0.5098(5) 0.1188(5) 0.046(2) Uani 1 1 d . . . . .
C12 C 0.0694(6) 0.5235(5) 0.1297(6) 0.056(3) Uani 1 1 d . . . . .
H12 H 0.047719 0.497269 0.152780 0.067 Uiso 1 1 calc R U . . .
C13 C 0.0364(8) 0.5776(7) 0.1050(7) 0.076(4) Uani 1 1 d . . . . .
C14 C 0.0637(10) 0.6175(7) 0.0724(6) 0.084(4) Uani 1 1 d . . . . .
H14 H 0.038171 0.654152 0.057069 0.101 Uiso 1 1 calc R U . . .
C15 C 0.1303(9) 0.6035(6) 0.0619(6) 0.082(4) Uani 1 1 d . . . . .
H15 H 0.151271 0.629939 0.038426 0.099 Uiso 1 1 calc R U . . .
C16 C 0.1653(7) 0.5503(6) 0.0863(6) 0.064(3) Uani 1 1 d . . . . .
H16 H 0.211732 0.541257 0.080246 0.077 Uiso 1 1 calc R U . . .
F2 F -0.0281(5) 0.5910(4) 0.1158(4) 0.115(3) Uani 1 1 d . . . . .
C17 C 0.4181(5) 0.6007(5) 0.2287(5) 0.0344(19) Uani 1 1 d . . . . .
C18 C 0.4585(5) 0.5936(4) 0.1940(5) 0.037(2) Uani 1 1 d . . . . .
C19 C 0.4993(6) 0.5903(5) 0.1455(6) 0.048(2) Uani 0.727(9) 1 d D . P C 1
C20 C 0.4668(12) 0.6134(9) 0.0787(10) 0.055(4) Uani 0.727(9) 1 d D . P C 1
H20 H 0.418135 0.629940 0.065304 0.066 Uiso 0.727(9) 1 calc R U P C 1
C21 C 0.5070(13) 0.6113(11) 0.0343(12) 0.069(5) Uani 0.727(9) 1 d D . P C 1
H21 H 0.483851 0.623505 -0.011979 0.082 Uiso 0.727(9) 1 calc R U P C 1
C22 C 0.5784(15) 0.5922(18) 0.0554(15) 0.076(6) Uani 0.727(9) 1 d D . P C 1
H22 H 0.607519 0.594107 0.026711 0.091 Uiso 0.727(9) 1 calc R U P C 1
C23 C 0.6082(16) 0.570(2) 0.1183(16) 0.069(5) Uani 0.727(9) 1 d D . P C 1
C24 C 0.5711(12) 0.5696(15) 0.1653(15) 0.060(4) Uani 0.727(9) 1 d D . P C 1
H24 H 0.594814 0.555142 0.209968 0.073 Uiso 0.727(9) 1 calc R U P C 1
F3 F 0.6789(7) 0.5452(6) 0.1324(7) 0.106(3) Uani 0.727(9) 1 d . . P C 1
C19A C 0.4993(6) 0.5903(5) 0.1455(6) 0.048(2) Uani 0.273(9) 1 d D . P C 2
C20A C 0.576(3) 0.574(3) 0.160(3) 0.055(4) Uani 0.273(9) 1 d D . P C 2
H20A H 0.609398 0.565625 0.207533 0.066 Uiso 0.273(9) 1 calc R U P C 2
C21A C 0.602(4) 0.570(5) 0.104(4) 0.069(5) Uani 0.273(9) 1 d D . P C 2
H21A H 0.653350 0.558717 0.112464 0.082 Uiso 0.273(9) 1 calc R U P C 2
C22A C 0.555(4) 0.581(5) 0.036(4) 0.076(6) Uani 0.273(9) 1 d D . P C 2
H22A H 0.573480 0.579087 -0.002354 0.091 Uiso 0.273(9) 1 calc R U P C 2
C23A C 0.483(3) 0.596(3) 0.024(3) 0.069(5) Uani 0.273(9) 1 d D . P C 2
C24A C 0.450(3) 0.599(3) 0.076(3) 0.060(4) Uani 0.273(9) 1 d D . P C 2
H24A H 0.397320 0.606825 0.063230 0.073 Uiso 0.273(9) 1 calc R U P C 2
F3A F 0.4390(18) 0.6089(16) -0.045(2) 0.106(3) Uani 0.273(9) 1 d . . P C 2
C25 C 0.2688(5) 0.6494(4) 0.3228(4) 0.0264(17) Uani 1 1 d . . . . .
C26 C 0.2219(5) 0.6711(4) 0.3461(5) 0.0321(19) Uani 1 1 d . . . . .
C27 C 0.1624(5) 0.7009(5) 0.3683(5) 0.0325(19) Uani 1 1 d . . . . .
C28 C 0.0781(5) 0.6549(5) 0.3210(5) 0.043(2) Uani 1 1 d . . . . .
H28 H 0.059895 0.604760 0.276330 0.051 Uiso 1 1 calc R U . . .
C29 C 0.0233(6) 0.6846(6) 0.3414(7) 0.052(2) Uani 1 1 d . . . . .
C30 C 0.0468(6) 0.7549(6) 0.4067(7) 0.056(3) Uani 1 1 d . . . . .
H30 H 0.006616 0.773639 0.418711 0.067 Uiso 1 1 calc R U . . .
C31 C 0.1311(6) 0.7987(6) 0.4555(6) 0.052(3) Uani 1 1 d . . . . .
H31 H 0.149397 0.847065 0.502602 0.063 Uiso 1 1 calc R U . . .
C32 C 0.1876(6) 0.7716(5) 0.4353(5) 0.041(2) Uani 1 1 d . . . . .
H32 H 0.244883 0.802004 0.467990 0.049 Uiso 1 1 calc R U . . .
F4 F -0.0584(3) 0.6414(4) 0.2945(4) 0.085(2) Uani 1 1 d . . . . .
C33 C 0.1247(5) 0.4440(5) 0.3139(5) 0.036(2) Uani 1 1 d . . . . .
C34 C 0.0732(5) 0.3846(5) 0.2545(5) 0.038(2) Uani 1 1 d . . . . .
C35 C 0.0045(5) 0.3192(5) 0.1848(5) 0.041(2) Uani 1 1 d . . . . .
C36 C -0.0261(5) 0.2575(5) 0.1965(6) 0.046(2) Uani 1 1 d . . . . .
H36 H -0.000616 0.258289 0.250303 0.055 Uiso 1 1 calc R U . . .
C37 C -0.0937(6) 0.1953(6) 0.1293(6) 0.059(3) Uani 1 1 d . . . . .
H37 H -0.115038 0.154055 0.138086 0.071 Uiso 0.459(12) 1 calc R U P D 2
C38 C -0.1314(6) 0.1908(6) 0.0498(7) 0.067(3) Uani 1 1 d . . . . .
H38 H -0.178015 0.147542 0.004168 0.081 Uiso 1 1 calc R U . . .
C39 C -0.0989(7) 0.2514(6) 0.0390(7) 0.075(3) Uani 1 1 d . . . . .
H39 H -0.123636 0.249634 -0.015292 0.090 Uiso 0.541(12) 1 calc R U P D 1
C40 C -0.0312(6) 0.3147(6) 0.1051(6) 0.064(3) Uani 1 1 d . . . . .
H40 H -0.009101 0.355190 0.095759 0.077 Uiso 1 1 calc R U . . .
F5 F -0.1229(6) 0.1322(6) 0.1345(6) 0.058(3) Uani 0.541(12) 1 d . . P D 1
F5A F -0.1265(10) 0.2423(9) -0.0353(8) 0.114(7) Uani 0.459(12) 1 d . . P D 2
C41 C 0.2338(4) 0.6372(5) 0.5281(5) 0.0299(18) Uani 1 1 d . . . . .
C42 C 0.2495(4) 0.6928(5) 0.5907(5) 0.0334(19) Uani 1 1 d . . . . .
C43 C 0.2646(5) 0.7588(5) 0.6642(5) 0.038(2) Uani 1 1 d . . . . .
C44 C 0.2498(5) 0.7455(6) 0.7227(5) 0.046(2) Uani 1 1 d . . . . .
H44 H 0.226375 0.694208 0.713166 0.055 Uiso 1 1 calc R U . . .
C45 C 0.2705(7) 0.8092(7) 0.7943(6) 0.065(3) Uani 1 1 d . . . . .
H45 H 0.261504 0.800936 0.835023 0.077 Uiso 0.505(14) 1 calc R U P E 1
C46 C 0.3033(7) 0.8841(7) 0.8101(6) 0.068(3) Uani 1 1 d . . . . .
H46 H 0.316500 0.927013 0.860271 0.081 Uiso 1 1 calc R U . . .
C47 C 0.3164(6) 0.8954(6) 0.7517(6) 0.057(3) Uani 1 1 d . . . . .
H47 H 0.339461 0.946997 0.761725 0.068 Uiso 0.495(14) 1 calc R U P E 2
C48 C 0.2971(5) 0.8341(5) 0.6786(5) 0.044(2) Uani 1 1 d . . . . .
H48 H 0.306061 0.843347 0.638370 0.053 Uiso 1 1 calc R U . . .
F6 F 0.3534(10) 0.9679(7) 0.7667(8) 0.098(6) Uani 0.505(14) 1 d . . P E 1
F6A F 0.2636(8) 0.7963(7) 0.8565(7) 0.080(5) Uani 0.495(14) 1 d . . P E 2
C49 C 0.4668(5) 0.7618(4) 0.7455(5) 0.0339(19) Uani 1 1 d . . . . .
C50 C 0.4752(5) 0.7703(5) 0.8122(6) 0.040(2) Uani 1 1 d D . . . .
C51 C 0.495(4) 0.8063(15) 0.8985(18) 0.045(4) Uani 0.389(6) 1 d D . P F 1
C52 C 0.5103(18) 0.8869(13) 0.9388(15) 0.075(5) Uani 0.389(6) 1 d D . P F 1
H52 H 0.516180 0.919148 0.913130 0.090 Uiso 0.389(6) 1 calc R U P F 1
C53 C 0.517(2) 0.9192(15) 1.0160(15) 0.091(5) Uani 0.389(6) 1 d D . P F 1
C54 C 0.516(3) 0.8766(18) 1.0617(16) 0.087(5) Uani 0.389(6) 1 d D . P F 1
H54 H 0.529286 0.900627 1.118234 0.105 Uiso 0.389(6) 1 calc R U P F 1
C55 C 0.495(2) 0.8008(17) 1.0186(16) 0.062(4) Uani 0.389(6) 1 d D . P F 1
H55 H 0.487821 0.768463 1.043772 0.075 Uiso 0.389(6) 1 calc R U P F 1
C56 C 0.4829(16) 0.7647(14) 0.9389(13) 0.050(3) Uani 0.389(6) 1 d D . P F 1
H56 H 0.465718 0.709348 0.911268 0.061 Uiso 0.389(6) 1 calc R U P F 1
F7 F 0.5298(17) 0.9970(13) 1.0521(12) 0.160(6) Uani 0.389(6) 1 d . . P F 1
C51A C 0.478(2) 0.7828(11) 0.8901(11) 0.045(4) Uani 0.611(6) 1 d D . P F 2
C52A C 0.5479(11) 0.8410(10) 0.9616(10) 0.075(5) Uani 0.611(6) 1 d D . P F 2
H52A H 0.590611 0.868777 0.958421 0.090 Uiso 0.611(6) 1 calc R U P F 2
C53A C 0.5533(13) 0.8573(13) 1.0380(11) 0.091(5) Uani 0.611(6) 1 d D . P F 2
C54A C 0.4927(17) 0.8186(15) 1.0471(12) 0.087(5) Uani 0.611(6) 1 d D . P F 2
H54A H 0.497071 0.832099 1.099972 0.105 Uiso 0.611(6) 1 calc R U P F 2
C55A C 0.4291(11) 0.7621(11) 0.9776(9) 0.062(4) Uani 0.611(6) 1 d D . P F 2
H55A H 0.386598 0.734064 0.980844 0.075 Uiso 0.611(6) 1 calc R U P F 2
C56A C 0.4217(10) 0.7420(9) 0.9001(9) 0.050(3) Uani 0.611(6) 1 d D . P F 2
H56A H 0.376360 0.698784 0.852595 0.061 Uiso 0.611(6) 1 calc R U P F 2
F7A F 0.6217(11) 0.9162(8) 1.1068(8) 0.160(6) Uani 0.611(6) 1 d . . P F 2
C57 C 0.4273(5) 0.8062(5) 0.5525(5) 0.035(2) Uani 1 1 d . . . . .
C58 C 0.4146(5) 0.8373(5) 0.5058(5) 0.039(2) Uani 1 1 d . . . . .
C59 C 0.3949(5) 0.8806(5) 0.4564(6) 0.041(2) Uani 1 1 d . . . . .
C60 C 0.4090(6) 0.9598(5) 0.4965(7) 0.054(3) Uani 1 1 d . . . . .
H60 H 0.430886 0.984883 0.555129 0.065 Uiso 1 1 calc R U . . .
C61 C 0.3905(6) 1.0026(6) 0.4494(8) 0.063(3) Uani 1 1 d . . . . .
H61 H 0.401180 1.057350 0.476820 0.075 Uiso 1 1 calc R U . . .
C62 C 0.3572(7) 0.9670(6) 0.3643(8) 0.062(3) Uani 1 1 d . . . . .
H62 H 0.344036 0.996000 0.332288 0.074 Uiso 1 1 calc R U . . .
C63 C 0.3440(6) 0.8900(6) 0.3283(6) 0.056(3) Uani 1 1 d . . . . .
C64 C 0.3627(6) 0.8451(5) 0.3719(6) 0.052(2) Uani 1 1 d . . . . .
H64 H 0.353297 0.790685 0.343713 0.062 Uiso 1 1 calc R U . . .
F8 F 0.3106(4) 0.8535(4) 0.2443(4) 0.085(2) Uani 1 1 d . . . . .
C65 C 0.4486(5) 0.3901(5) 0.1541(5) 0.0342(19) Uani 1 1 d . . . . .
C66 C 0.3786(5) 0.3601(5) 0.0958(5) 0.0364(19) Uani 1 1 d . . . . .
C67 C 0.2966(8) 0.3089(8) 0.0204(9) 0.042(3) Uani 0.675(9) 1 d D . P G 1
C68 C 0.2771(9) 0.2288(8) -0.0128(8) 0.047(4) Uani 0.675(9) 1 d D . P G 1
H68 H 0.317098 0.204630 0.010789 0.056 Uiso 0.675(9) 1 calc R U P G 1
C69 C 0.1994(10) 0.1848(12) -0.0800(8) 0.068(4) Uani 0.675(9) 1 d D . P G 1
C70 C 0.1384(11) 0.2138(15) -0.1170(10) 0.081(5) Uani 0.675(9) 1 d D . P G 1
H70 H 0.084734 0.180982 -0.163417 0.097 Uiso 0.675(9) 1 calc R U P G 1
C71 C 0.1587(10) 0.2938(14) -0.0834(10) 0.076(5) Uani 0.675(9) 1 d D . P G 1
H71 H 0.117137 0.316283 -0.107622 0.091 Uiso 0.675(9) 1 calc R U P G 1
C72 C 0.2374(8) 0.3441(11) -0.0154(9) 0.056(4) Uani 0.675(9) 1 d D . P G 1
H72 H 0.250006 0.399233 0.005475 0.067 Uiso 0.675(9) 1 calc R U P G 1
F9 F 0.1814(7) 0.1046(6) -0.1146(5) 0.102(4) Uani 0.675(9) 1 d D . P G 1
C67A C 0.2954(17) 0.3405(16) 0.0263(18) 0.042(3) Uani 0.325(9) 1 d D . P G 2
C68A C 0.2533(17) 0.2619(16) -0.0157(16) 0.047(4) Uani 0.325(9) 1 d D . P G 2
H68A H 0.279620 0.226524 0.001816 0.056 Uiso 0.325(9) 1 calc R U P G 2
C69A C 0.1732(18) 0.2345(18) -0.0828(15) 0.068(4) Uani 0.325(9) 1 d D . P G 2
C70A C 0.132(2) 0.282(2) -0.110(2) 0.081(5) Uani 0.325(9) 1 d D . P G 2
H70A H 0.075611 0.262278 -0.154547 0.097 Uiso 0.325(9) 1 calc R U P G 2
C71A C 0.1757(16) 0.360(2) -0.0700(17) 0.076(5) Uani 0.325(9) 1 d D . P G 2
H71A H 0.149060 0.393992 -0.090880 0.091 Uiso 0.325(9) 1 calc R U P G 2
C72A C 0.2578(17) 0.3935(17) 0.0000(18) 0.056(4) Uani 0.325(9) 1 d D . P G 2
H72A H 0.285839 0.447958 0.027608 0.067 Uiso 0.325(9) 1 calc R U P G 2
F9A F 0.1349(17) 0.1547(14) -0.1232(12) 0.102(4) Uani 0.325(9) 1 d D . P G 2
C73 C 0.6938(5) 0.4711(4) 0.3246(5) 0.0317(18) Uani 1 1 d . . . . .
C74 C 0.7681(5) 0.5016(5) 0.3722(5) 0.0335(19) Uani 1 1 d . . . . .
C75 C 0.8586(5) 0.5345(5) 0.4205(5) 0.035(2) Uani 1 1 d . . . . .
C76 C 0.9029(6) 0.5232(6) 0.3786(6) 0.054(3) Uani 1 1 d . . . . .
H76 H 0.873902 0.493585 0.319544 0.065 Uiso 1 1 calc R U . . .
C77 C 0.9879(6) 0.5546(7) 0.4223(7) 0.063(3) Uani 1 1 d . . . . .
H77 H 1.017660 0.546683 0.393125 0.075 Uiso 1 1 calc R U . . .
C78 C 1.0310(6) 0.5971(6) 0.5071(7) 0.054(3) Uani 1 1 d . . . . .
H78 H 1.090181 0.618703 0.537132 0.065 Uiso 1 1 calc R U . . .
C79 C 0.9877(5) 0.6079(5) 0.5475(6) 0.048(2) Uani 1 1 d . . . . .
C80 C 0.9016(5) 0.5780(5) 0.5056(6) 0.042(2) Uani 1 1 d . . . . .
H80 H 0.872562 0.587575 0.535352 0.050 Uiso 1 1 calc R U . . .
F10 F 1.0294(3) 0.6486(4) 0.6318(4) 0.0769(18) Uani 1 1 d . . . . .
C81 C 0.1719(4) 0.2328(4) 0.2966(5) 0.0269(17) Uani 1 1 d . . . . .
C82 C 0.1439(5) 0.1952(4) 0.2232(5) 0.0317(18) Uani 1 1 d . . . . .
C83 C 0.1126(16) 0.1475(16) 0.1362(10) 0.042(2) Uani 0.710(9) 1 d D U P H 1
C84 C 0.0771(11) 0.1806(9) 0.0791(10) 0.044(3) Uani 0.710(9) 1 d D U P H 1
H84 H 0.069577 0.230759 0.096095 0.053 Uiso 0.710(9) 1 calc R U P H 1
C85 C 0.0548(10) 0.1353(10) -0.0015(10) 0.059(3) Uani 0.710(9) 1 d D U P H 1
H85 H 0.030396 0.156385 -0.040188 0.071 Uiso 0.710(9) 1 calc R U P H 1
C86 C 0.0635(11) 0.0620(9) -0.0339(8) 0.062(3) Uani 0.710(9) 1 d D U P H 1
H86 H 0.047609 0.034092 -0.090873 0.074 Uiso 0.710(9) 1 calc R U P H 1
C87 C 0.0965(10) 0.0346(10) 0.0231(9) 0.059(3) Uani 0.710(9) 1 d D U P H 1
C88 C 0.1236(11) 0.0750(11) 0.1084(8) 0.048(3) Uani 0.710(9) 1 d D U P H 1
H88 H 0.148926 0.053075 0.146061 0.057 Uiso 0.710(9) 1 calc R U P H 1
F11 F 0.1110(6) -0.0365(5) 0.0066(6) 0.096(3) Uani 0.710(9) 1 d . U P H 1
C83A C 0.115(4) 0.148(3) 0.135(2) 0.042(2) Uani 0.290(9) 1 d D U P H 2
C84A C 0.137(2) 0.078(3) 0.1295(19) 0.044(3) Uani 0.290(9) 1 d D U P H 2
H84A H 0.164004 0.067037 0.176538 0.053 Uiso 0.290(9) 1 calc R U P H 2
C85A C 0.117(2) 0.028(2) 0.0512(19) 0.059(3) Uani 0.290(9) 1 d D U P H 2
H85A H 0.131616 -0.018684 0.046183 0.071 Uiso 0.290(9) 1 calc R U P H 2
C86A C 0.077(3) 0.036(2) -0.0229(17) 0.062(3) Uani 0.290(9) 1 d D U P H 2
H86A H 0.064792 -0.002416 -0.075253 0.074 Uiso 0.290(9) 1 calc R U P H 2
C87A C 0.056(2) 0.102(2) -0.014(2) 0.059(3) Uani 0.290(9) 1 d D U P H 2
C88A C 0.076(3) 0.161(2) 0.065(3) 0.048(3) Uani 0.290(9) 1 d D U P H 2
H88A H 0.063589 0.208065 0.068592 0.057 Uiso 0.290(9) 1 calc R U P H 2
F11A F 0.0220(15) 0.1400(13) -0.0628(16) 0.096(3) Uani 0.290(9) 1 d . U P H 2
C89 C 0.2609(5) 0.3041(4) 0.5401(5) 0.0312(18) Uani 1 1 d . . . . .
C90 C 0.2710(6) 0.2974(5) 0.6017(6) 0.047(2) Uani 1 1 d . . . . .
C91 C 0.2701(6) 0.2789(6) 0.6670(5) 0.050(2) Uani 1 1 d . . . . .
C92 C 0.2140(7) 0.2976(7) 0.6923(6) 0.072(3) Uani 1 1 d . . . . .
H92 H 0.178195 0.324958 0.669050 0.087 Uiso 1 1 calc R U . . .
C93 C 0.2090(8) 0.2774(9) 0.7501(7) 0.099(5) Uani 1 1 d . . . . .
H93 H 0.170157 0.290801 0.767381 0.118 Uiso 1 1 calc R U . . .
C94 C 0.2620(7) 0.2366(8) 0.7840(7) 0.087(4) Uani 1 1 d . . . . .
H94 H 0.259306 0.221419 0.824031 0.104 Uiso 1 1 calc R U . . .
C95 C 0.3169(7) 0.2193(7) 0.7584(6) 0.067(3) Uani 1 1 d . . . . .
C96 C 0.3229(6) 0.2383(5) 0.7004(5) 0.050(2) Uani 1 1 d . . . . .
H96 H 0.361591 0.224430 0.683222 0.060 Uiso 1 1 calc R U . . .
C101 C 0.1394(5) -0.0261(5) 0.3363(6) 0.046(2) Uani 0.55(4) 1 d D . P I 1
C102 C 0.103(2) -0.0974(10) 0.3303(17) 0.053(6) Uani 0.55(4) 1 d D . P I 1
H102 H 0.087065 -0.098356 0.369859 0.063 Uiso 0.55(4) 1 calc R U P I 1
C103 C 0.089(3) -0.1664(10) 0.266(2) 0.062(7) Uani 0.55(4) 1 d D . P I 1
H103 H 0.063929 -0.214860 0.261477 0.074 Uiso 0.55(4) 1 calc R U P I 1
C104 C 0.111(3) -0.1658(15) 0.209(2) 0.071(6) Uani 0.55(4) 1 d D . P I 1
H104 H 0.103085 -0.213809 0.166749 0.085 Uiso 0.55(4) 1 calc R U P I 1
C105 C 0.145(3) -0.0950(18) 0.2121(16) 0.057(7) Uani 0.55(4) 1 d D . P I 1
H105 H 0.156884 -0.094573 0.170289 0.068 Uiso 0.55(4) 1 calc R U P I 1
C106 C 0.160(2) -0.0267(14) 0.2765(15) 0.041(6) Uani 0.55(4) 1 d D . P I 1
H106 H 0.186000 0.021401 0.280660 0.049 Uiso 0.55(4) 1 calc R U P I 1
C201 C 0.1394(5) -0.0261(5) 0.3363(6) 0.046(2) Uani 0.45(4) 1 d D . P I 2
C202 C 0.128(2) -0.1010(11) 0.333(2) 0.053(6) Uani 0.45(4) 1 d D . P I 2
H202 H 0.129053 -0.108298 0.378531 0.063 Uiso 0.45(4) 1 calc R U P I 2
C203 C 0.117(3) -0.1645(12) 0.264(3) 0.062(7) Uani 0.45(4) 1 d D . P I 2
H203 H 0.109373 -0.214941 0.263015 0.074 Uiso 0.45(4) 1 calc R U P I 2
C204 C 0.116(4) -0.155(2) 0.199(3) 0.071(6) Uani 0.45(4) 1 d D . P I 2
H204 H 0.108627 -0.198835 0.152901 0.085 Uiso 0.45(4) 1 calc R U P I 2
C205 C 0.126(3) -0.081(2) 0.2000(19) 0.057(7) Uani 0.45(4) 1 d D . P I 2
H205 H 0.123990 -0.074840 0.153431 0.068 Uiso 0.45(4) 1 calc R U P I 2
C206 C 0.140(3) -0.0182(18) 0.2686(18) 0.041(6) Uani 0.45(4) 1 d D . P I 2
H206 H 0.150352 0.032376 0.270636 0.049 Uiso 0.45(4) 1 calc R U P I 2
C107 C 0.1725(5) 0.0399(5) 0.5061(6) 0.047(2) Uani 0.84(3) 1 d D . P I 1
C108 C 0.1138(8) 0.0359(12) 0.5306(11) 0.067(5) Uani 0.84(3) 1 d D . P I 1
H108 H 0.062388 0.044894 0.501204 0.080 Uiso 0.84(3) 1 calc R U P I 1
C109 C 0.1288(8) 0.0191(12) 0.5964(11) 0.068(5) Uani 0.84(3) 1 d D . P I 1
H109 H 0.087052 0.015265 0.611283 0.082 Uiso 0.84(3) 1 calc R U P I 1
C110 C 0.2020(9) 0.0080(10) 0.6407(9) 0.062(4) Uani 0.84(3) 1 d D . P I 1
H110 H 0.212021 -0.003115 0.686797 0.074 Uiso 0.84(3) 1 calc R U P I 1
C111 C 0.2635(8) 0.0128(11) 0.6182(9) 0.060(4) Uani 0.84(3) 1 d D . P I 1
H111 H 0.315273 0.004878 0.648775 0.071 Uiso 0.84(3) 1 calc R U P I 1
C112 C 0.2480(6) 0.0292(9) 0.5518(9) 0.045(4) Uani 0.84(3) 1 d D . P I 1
H112 H 0.289660 0.033239 0.536893 0.054 Uiso 0.84(3) 1 calc R U P I 1
C207 C 0.1725(5) 0.0399(5) 0.5061(6) 0.047(2) Uani 0.16(3) 1 d D . P I 2
C208 C 0.1006(18) -0.002(4) 0.497(4) 0.067(5) Uani 0.16(3) 1 d D . P I 2
H208 H 0.047399 -0.011609 0.450491 0.080 Uiso 0.16(3) 1 calc R U P I 2
C209 C 0.106(4) -0.029(5) 0.554(5) 0.068(5) Uani 0.16(3) 1 d D . P I 2
H209 H 0.056755 -0.057520 0.546445 0.082 Uiso 0.16(3) 1 calc R U P I 2
C210 C 0.181(5) -0.015(5) 0.621(4) 0.062(4) Uani 0.16(3) 1 d D . P I 2
H210 H 0.182954 -0.033264 0.660548 0.074 Uiso 0.16(3) 1 calc R U P I 2
C211 C 0.255(4) 0.026(5) 0.631(4) 0.060(4) Uani 0.16(3) 1 d D . P I 2
H211 H 0.307631 0.034493 0.677066 0.071 Uiso 0.16(3) 1 calc R U P I 2
C212 C 0.2488(19) 0.053(4) 0.574(3) 0.045(4) Uani 0.16(3) 1 d D . P I 2
H212 H 0.298522 0.080520 0.580389 0.054 Uiso 0.16(3) 1 calc R U P I 2
C113 C 0.0660(5) 0.0921(6) 0.3869(6) 0.045(2) Uani 1 1 d . . . . .
C114 C 0.0642(6) 0.1611(6) 0.4383(7) 0.057(3) Uani 1 1 d . . . . .
H114 H 0.111527 0.190955 0.492808 0.068 Uiso 1 1 calc R U . . .
C115 C -0.0032(7) 0.1882(6) 0.4136(8) 0.066(3) Uani 1 1 d . . . . .
H115 H -0.001837 0.236677 0.450108 0.080 Uiso 1 1 calc R U . . .
C116 C -0.0731(8) 0.1450(8) 0.3359(9) 0.078(4) Uani 1 1 d . . . . .
H116 H -0.120558 0.163150 0.318921 0.093 Uiso 1 1 calc R U . . .
C117 C -0.0746(7) 0.0749(8) 0.2820(7) 0.070(3) Uani 1 1 d . . . . .
H117 H -0.122563 0.045290 0.227919 0.083 Uiso 1 1 calc R U . . .
C118 C -0.0041(6) 0.0480(7) 0.3083(7) 0.061(3) Uani 1 1 d . . . . .
H118 H -0.004820 -0.000367 0.272139 0.073 Uiso 1 1 calc R U . . .

loop_
_atom_site_aniso_label
_atom_site_aniso_U_11
_atom_site_aniso_U_22
_atom_site_aniso_U_33
_atom_site_aniso_U_23
_atom_site_aniso_U_13
_atom_site_aniso_U_12
Au1 0.0172(8) 0.0244(9) 0.0203(2) 0.0123(4) 0.0114(4) 0.0046(6)
Au2 0.0188(2) 0.0259(4) 0.0196(7) 0.0112(5) 0.0110(4) 0.0064(2)
Au3 0.0172(8) 0.0245(2) 0.0201(4) 0.0116(3) 0.0103(5) 0.0056(5)
Au4 0.0186(6) 0.0252(4) 0.0204(2) 0.0117(2) 0.0116(3) 0.0058(4)
Au5 0.0182(8) 0.0234(16) 0.0192(7) 0.0095(9) 0.0106(6) 0.0048(9)
Au6 0.0194(7) 0.0204(12) 0.0201(4) 0.0103(7) 0.0108(5) 0.0040(7)
Au7 0.03186(17) 0.03023(17) 0.02394(16) 0.01656(14) 0.01342(14) 0.00886(13)
Au8 0.02875(17) 0.02982(17) 0.02820(17) 0.01488(14) 0.01572(14) 0.00548(13)
Au9 0.02083(15) 0.03551(18) 0.03427(18) 0.01743(15) 0.01604(14) 0.01079(13)
Au10 0.02937(17) 0.02921(17) 0.03410(18) 0.00929(14) 0.01856(15) 0.00847(13)
Au11 0.03379(17) 0.03540(18) 0.02808(17) 0.01408(14) 0.02208(15) 0.00800(14)
Au12 0.02652(16) 0.03973(18) 0.01990(16) 0.01337(14) 0.00946(13) 0.00058(14)
Ag1 0.0172(8) 0.0244(9) 0.0203(2) 0.0123(4) 0.0114(4) 0.0046(6)
Ag2 0.0188(2) 0.0259(4) 0.0196(7) 0.0112(5) 0.0110(4) 0.0064(2)
Ag3 0.0172(8) 0.0245(2) 0.0201(4) 0.0116(3) 0.0103(5) 0.0056(5)
Ag4 0.0186(6) 0.0252(4) 0.0204(2) 0.0117(2) 0.0116(3) 0.0058(4)
Ag5 0.0182(8) 0.0234(16) 0.0192(7) 0.0095(9) 0.0106(6) 0.0048(9)
Ag6 0.0194(7) 0.0204(12) 0.0201(4) 0.0103(7) 0.0108(5) 0.0040(7)
Ag7 0.0236(3) 0.0320(3) 0.0260(3) 0.0136(3) 0.0161(3) 0.0107(2)
Ag8 0.0187(3) 0.0304(3) 0.0335(3) 0.0169(3) 0.0121(3) 0.0048(2)
Ag9 0.0277(3) 0.0235(3) 0.0221(3) 0.0110(2) 0.0124(3) 0.0042(2)
Ag10 0.0229(3) 0.0279(3) 0.0207(3) 0.0095(2) 0.0125(2) 0.0059(2)
Ag11 0.0258(3) 0.0332(3) 0.0362(4) 0.0076(3) 0.0226(3) 0.0017(3)
Ag12 0.0373(3) 0.0339(3) 0.0307(3) 0.0208(3) 0.0224(3) 0.0116(3)
Ag13 0.0294(3) 0.0246(3) 0.0308(3) 0.0146(3) 0.0191(3) 0.0075(2)
Ag14 0.0223(3) 0.0271(3) 0.0244(3) 0.0127(2) 0.0116(2) 0.0095(2)
Ag15 0.0226(3) 0.0302(3) 0.0225(3) 0.0152(3) 0.0103(2) 0.0085(2)
Ag16 0.0329(3) 0.0331(3) 0.0235(3) 0.0168(3) 0.0157(3) 0.0123(3)
Ag17 0.0344(4) 0.0361(4) 0.0515(4) 0.0256(3) 0.0230(3) 0.0061(3)
Cl1 0.0406(11) 0.0353(11) 0.0318(11) 0.0175(9) 0.0194(9) 0.0066(9)
Cl2 0.0333(11) 0.0320(11) 0.0365(11) 0.0221(9) 0.0162(9) 0.0063(9)
P1 0.0317(12) 0.0421(13) 0.0515(15) 0.0284(12) 0.0232(11) 0.0068(10)
F12 0.086(5) 0.127(6) 0.089(5) 0.086(5) 0.050(4) 0.048(4)
C1 0.016(4) 0.048(5) 0.015(4) 0.012(4) 0.001(3) -0.007(4)
C2 0.027(5) 0.049(6) 0.026(5) 0.016(4) 0.014(4) 0.004(4)
C3 0.040(5) 0.046(5) 0.042(5) 0.004(4) 0.029(4) -0.002(4)
C4 0.074(11) 0.030(8) 0.051(6) 0.008(5) 0.040(7) 0.010(7)
C5 0.100(13) 0.039(8) 0.075(9) 0.015(7) 0.066(9) 0.024(8)
C6 0.091(12) 0.039(7) 0.081(9) 0.014(7) 0.062(10) 0.023(6)
C7 0.049(8) 0.032(7) 0.074(8) 0.003(6) 0.039(8) 0.002(6)
C8 0.046(8) 0.033(7) 0.047(7) 0.001(6) 0.031(6) -0.001(6)
F1 0.100(7) 0.064(6) 0.119(7) 0.035(5) 0.055(6) 0.028(5)
C3A 0.040(5) 0.046(5) 0.042(5) 0.004(4) 0.029(4) -0.002(4)
C4A 0.074(11) 0.030(8) 0.051(6) 0.008(5) 0.040(7) 0.010(7)
C5A 0.100(13) 0.039(8) 0.075(9) 0.015(7) 0.066(9) 0.024(8)
C6A 0.091(12) 0.039(7) 0.081(9) 0.014(7) 0.062(10) 0.023(6)
C7A 0.049(8) 0.032(7) 0.074(8) 0.003(6) 0.039(8) 0.002(6)
C8A 0.046(8) 0.033(7) 0.047(7) 0.001(6) 0.031(6) -0.001(6)
F1A 0.100(7) 0.064(6) 0.119(7) 0.035(5) 0.055(6) 0.028(5)
C9 0.025(4) 0.043(5) 0.021(4) 0.013(4) 0.004(4) -0.004(4)
C10 0.030(5) 0.053(6) 0.022(5) 0.011(4) 0.005(4) -0.001(4)
C11 0.046(6) 0.042(5) 0.026(5) 0.016(4) 0.002(4) 0.003(4)
C12 0.057(7) 0.044(6) 0.042(6) 0.013(5) 0.010(5) 0.012(5)
C13 0.075(8) 0.084(9) 0.043(7) 0.014(6) 0.012(6) 0.053(7)
C14 0.127(12) 0.056(7) 0.034(6) 0.023(6) 0.009(7) 0.034(8)
C15 0.106(10) 0.051(7) 0.041(7) 0.020(6) 0.003(7) 0.013(7)
C16 0.067(7) 0.055(6) 0.042(6) 0.027(5) 0.005(5) 0.003(5)
F2 0.125(7) 0.111(6) 0.081(5) 0.035(5) 0.029(5) 0.064(5)
C17 0.048(5) 0.038(5) 0.032(5) 0.023(4) 0.025(4) 0.015(4)
C18 0.052(5) 0.029(5) 0.032(5) 0.016(4) 0.021(4) 0.010(4)
C19 0.087(7) 0.037(5) 0.056(6) 0.030(5) 0.057(6) 0.027(5)
C20 0.105(12) 0.037(9) 0.049(8) 0.023(7) 0.056(8) 0.028(9)
C21 0.132(15) 0.062(12) 0.070(10) 0.046(9) 0.080(11) 0.047(11)
C22 0.115(15) 0.067(12) 0.100(13) 0.049(12) 0.087(13) 0.033(13)
C23 0.098(11) 0.074(11) 0.088(13) 0.046(11) 0.079(10) 0.035(9)
C24 0.077(9) 0.068(10) 0.097(12) 0.059(9) 0.073(9) 0.033(8)
F3 0.132(8) 0.122(8) 0.168(9) 0.095(7) 0.127(8) 0.074(6)
C19A 0.087(7) 0.037(5) 0.056(6) 0.030(5) 0.057(6) 0.027(5)
C20A 0.105(12) 0.037(9) 0.049(8) 0.023(7) 0.056(8) 0.028(9)
C21A 0.132(15) 0.062(12) 0.070(10) 0.046(9) 0.080(11) 0.047(11)
C22A 0.115(15) 0.067(12) 0.100(13) 0.049(12) 0.087(13) 0.033(13)
C23A 0.098(11) 0.074(11) 0.088(13) 0.046(11) 0.079(10) 0.035(9)
C24A 0.077(9) 0.068(10) 0.097(12) 0.059(9) 0.073(9) 0.033(8)
F3A 0.132(8) 0.122(8) 0.168(9) 0.095(7) 0.127(8) 0.074(6)
C25 0.028(4) 0.028(4) 0.023(4) 0.016(3) 0.011(4) 0.009(3)
C26 0.029(4) 0.033(5) 0.030(5) 0.019(4) 0.009(4) 0.004(4)
C27 0.032(5) 0.044(5) 0.033(5) 0.026(4) 0.016(4) 0.021(4)
C28 0.036(5) 0.053(6) 0.046(5) 0.031(5) 0.019(4) 0.019(4)
C29 0.035(6) 0.061(7) 0.073(7) 0.038(6) 0.031(5) 0.019(5)
C30 0.052(7) 0.075(8) 0.075(7) 0.044(6) 0.045(6) 0.038(6)
C31 0.067(7) 0.059(6) 0.050(6) 0.034(5) 0.034(6) 0.038(6)
C32 0.049(5) 0.047(6) 0.041(5) 0.028(5) 0.025(5) 0.026(5)
F4 0.042(3) 0.097(5) 0.113(5) 0.040(4) 0.041(4) 0.022(3)
C33 0.026(4) 0.049(5) 0.038(5) 0.022(5) 0.018(4) 0.015(4)
C34 0.037(5) 0.043(5) 0.040(5) 0.021(5) 0.020(5) 0.017(4)
C35 0.036(5) 0.040(5) 0.041(4) 0.017(4) 0.014(4) 0.014(4)
C36 0.028(4) 0.059(5) 0.046(5) 0.022(4) 0.016(4) 0.010(4)
C37 0.040(5) 0.061(6) 0.063(5) 0.026(5) 0.021(4) 0.003(4)
C38 0.059(6) 0.049(6) 0.058(5) 0.017(5) 0.010(5) -0.002(5)
C39 0.072(7) 0.062(6) 0.044(5) 0.023(5) -0.002(5) -0.004(5)
C40 0.063(6) 0.050(6) 0.046(5) 0.020(4) 0.006(5) 0.001(5)
F5 0.050(6) 0.060(6) 0.049(6) 0.023(5) 0.018(5) -0.005(5)
F5A 0.126(14) 0.091(11) 0.043(6) 0.028(7) -0.012(7) -0.008(9)
C41 0.021(4) 0.034(5) 0.043(5) 0.020(4) 0.018(4) 0.012(4)
C42 0.018(4) 0.042(5) 0.046(5) 0.023(5) 0.017(4) 0.015(4)
C43 0.025(4) 0.046(6) 0.037(5) 0.014(4) 0.013(4) 0.018(4)
C44 0.038(5) 0.055(6) 0.040(5) 0.015(5) 0.020(5) 0.017(4)
C45 0.085(8) 0.083(9) 0.053(7) 0.038(6) 0.045(6) 0.045(7)
C46 0.096(9) 0.063(8) 0.044(6) 0.020(6) 0.034(6) 0.046(7)
C47 0.062(7) 0.048(6) 0.046(6) 0.022(5) 0.013(5) 0.024(5)
C48 0.045(5) 0.048(6) 0.038(5) 0.021(5) 0.017(4) 0.020(5)
F6 0.150(14) 0.056(9) 0.067(9) 0.033(7) 0.032(9) 0.038(9)
F6A 0.111(11) 0.087(10) 0.065(9) 0.036(7) 0.060(8) 0.037(8)
C49 0.031(5) 0.029(4) 0.048(6) 0.017(4) 0.024(4) 0.009(4)
C50 0.039(5) 0.039(5) 0.050(6) 0.019(4) 0.027(5) 0.022(4)
C51 0.037(15) 0.067(9) 0.035(6) 0.026(7) 0.017(8) 0.024(12)
C52 0.091(12) 0.065(8) 0.051(8) 0.025(6) 0.029(9) -0.004(8)
C53 0.088(13) 0.082(9) 0.039(8) 0.005(6) 0.009(9) -0.025(9)
C54 0.110(15) 0.106(11) 0.044(9) 0.029(9) 0.039(11) 0.040(15)
C55 0.057(10) 0.103(10) 0.045(8) 0.040(8) 0.030(8) 0.043(9)
C56 0.048(8) 0.071(9) 0.041(8) 0.030(7) 0.022(7) 0.030(8)
F7 0.219(15) 0.098(7) 0.083(8) 0.005(6) 0.058(9) -0.034(8)
C51A 0.037(15) 0.067(9) 0.035(6) 0.026(7) 0.017(8) 0.024(12)
C52A 0.091(12) 0.065(8) 0.051(8) 0.025(6) 0.029(9) -0.004(8)
C53A 0.088(13) 0.082(9) 0.039(8) 0.005(6) 0.009(9) -0.025(9)
C54A 0.110(15) 0.106(11) 0.044(9) 0.029(9) 0.039(11) 0.040(15)
C55A 0.057(10) 0.103(10) 0.045(8) 0.040(8) 0.030(8) 0.043(9)
C56A 0.048(8) 0.071(9) 0.041(8) 0.030(7) 0.022(7) 0.030(8)
F7A 0.219(15) 0.098(7) 0.083(8) 0.005(6) 0.058(9) -0.034(8)
C57 0.036(5) 0.030(5) 0.036(5) 0.007(4) 0.023(4) 0.004(4)
C58 0.036(5) 0.035(5) 0.043(5) 0.006(4) 0.026(4) 0.008(4)
C59 0.045(5) 0.033(5) 0.055(6) 0.020(5) 0.032(5) 0.010(4)
C60 0.052(6) 0.038(6) 0.080(7) 0.021(5) 0.042(6) 0.020(5)
C61 0.063(7) 0.033(5) 0.112(10) 0.040(6) 0.051(7) 0.029(5)
C62 0.077(8) 0.050(7) 0.096(9) 0.054(7) 0.053(7) 0.037(6)
C63 0.069(7) 0.059(7) 0.057(7) 0.036(6) 0.034(6) 0.030(6)
C64 0.076(7) 0.046(6) 0.056(6) 0.028(5) 0.045(6) 0.027(5)
F8 0.136(6) 0.089(5) 0.079(5) 0.062(4) 0.069(5) 0.059(4)
C65 0.042(4) 0.036(5) 0.033(4) 0.015(4) 0.028(3) 0.002(4)
C66 0.044(4) 0.047(5) 0.035(4) 0.024(4) 0.028(3) 0.009(4)
C67 0.039(5) 0.065(8) 0.037(5) 0.030(6) 0.026(4) 0.010(6)
C68 0.056(8) 0.062(8) 0.023(5) 0.024(6) 0.020(5) -0.001(6)
C69 0.063(8) 0.093(8) 0.022(6) 0.016(6) 0.017(5) -0.017(7)
C70 0.051(8) 0.134(11) 0.031(9) 0.023(9) 0.017(7) -0.004(9)
C71 0.044(8) 0.143(11) 0.039(8) 0.031(10) 0.025(6) 0.033(10)
C72 0.048(7) 0.093(11) 0.041(7) 0.030(9) 0.030(5) 0.033(8)
F9 0.105(8) 0.092(7) 0.036(5) 0.010(5) 0.006(5) -0.038(6)
C67A 0.039(5) 0.065(8) 0.037(5) 0.030(6) 0.026(4) 0.010(6)
C68A 0.056(8) 0.062(8) 0.023(5) 0.024(6) 0.020(5) -0.001(6)
C69A 0.063(8) 0.093(8) 0.022(6) 0.016(6) 0.017(5) -0.017(7)
C70A 0.051(8) 0.134(11) 0.031(9) 0.023(9) 0.017(7) -0.004(9)
C71A 0.044(8) 0.143(11) 0.039(8) 0.031(10) 0.025(6) 0.033(10)
C72A 0.048(7) 0.093(11) 0.041(7) 0.030(9) 0.030(5) 0.033(8)
F9A 0.105(8) 0.092(7) 0.036(5) 0.010(5) 0.006(5) -0.038(6)
C73 0.036(5) 0.032(5) 0.040(5) 0.014(4) 0.029(4) 0.014(4)
C74 0.046(6) 0.039(5) 0.034(5) 0.019(4) 0.031(5) 0.017(4)
C75 0.028(4) 0.046(5) 0.049(6) 0.030(5) 0.025(4) 0.019(4)
C76 0.049(6) 0.083(7) 0.060(6) 0.043(6) 0.040(5) 0.033(5)
C77 0.042(6) 0.104(9) 0.087(8) 0.057(7) 0.053(6) 0.039(6)
C78 0.027(5) 0.063(7) 0.079(8) 0.038(6) 0.028(5) 0.015(5)
C79 0.037(5) 0.045(6) 0.066(7) 0.020(5) 0.033(5) 0.011(4)
C80 0.034(5) 0.045(5) 0.053(6) 0.018(5) 0.029(5) 0.012(4)
F10 0.036(3) 0.086(4) 0.060(4) -0.003(3) 0.015(3) 0.003(3)
C81 0.024(4) 0.029(4) 0.029(5) 0.013(4) 0.014(4) 0.006(3)
C82 0.026(4) 0.033(5) 0.035(5) 0.016(4) 0.016(4) 0.003(4)
C83 0.029(4) 0.057(4) 0.031(4) 0.010(3) 0.018(3) -0.002(3)
C84 0.030(5) 0.064(5) 0.027(5) 0.012(4) 0.015(4) -0.004(5)
C85 0.041(5) 0.076(6) 0.028(5) 0.006(5) 0.011(4) -0.009(5)
C86 0.045(5) 0.075(6) 0.034(5) -0.003(4) 0.023(4) -0.016(5)
C87 0.044(5) 0.068(5) 0.037(5) -0.003(5) 0.024(4) -0.014(5)
C88 0.034(5) 0.056(5) 0.032(5) 0.004(5) 0.016(4) -0.004(4)
F11 0.087(6) 0.077(5) 0.099(6) -0.004(5) 0.067(5) -0.007(4)
C83A 0.029(4) 0.057(4) 0.031(4) 0.010(3) 0.018(3) -0.002(3)
C84A 0.030(5) 0.064(5) 0.027(5) 0.012(4) 0.015(4) -0.004(5)
C85A 0.041(5) 0.076(6) 0.028(5) 0.006(5) 0.011(4) -0.009(5)
C86A 0.045(5) 0.075(6) 0.034(5) -0.003(4) 0.023(4) -0.016(5)
C87A 0.044(5) 0.068(5) 0.037(5) -0.003(5) 0.024(4) -0.014(5)
C88A 0.034(5) 0.056(5) 0.032(5) 0.004(5) 0.016(4) -0.004(4)
F11A 0.087(6) 0.077(5) 0.099(6) -0.004(5) 0.067(5) -0.007(4)
C89 0.044(5) 0.031(4) 0.028(5) 0.018(4) 0.022(4) 0.010(4)
C90 0.056(6) 0.040(5) 0.045(6) 0.017(5) 0.026(5) 0.022(5)
C91 0.052(6) 0.079(7) 0.037(5) 0.035(5) 0.030(5) 0.029(5)
C92 0.072(8) 0.130(10) 0.056(7) 0.059(7) 0.046(6) 0.053(7)
C93 0.084(9) 0.202(15) 0.074(8) 0.087(10) 0.063(8) 0.075(10)
C94 0.087(9) 0.161(13) 0.076(8) 0.087(9) 0.061(7) 0.055(9)
C95 0.063(7) 0.112(9) 0.062(7) 0.066(7) 0.038(6) 0.040(7)
C96 0.059(6) 0.069(7) 0.044(6) 0.033(5) 0.036(5) 0.020(5)
C101 0.031(5) 0.048(5) 0.051(5) 0.029(4) 0.011(4) 0.004(4)
C102 0.039(17) 0.043(5) 0.053(6) 0.030(5) 0.001(9) 0.005(6)
C103 0.05(2) 0.040(5) 0.057(7) 0.024(5) -0.001(10) 0.006(7)
C104 0.084(10) 0.048(8) 0.055(9) 0.020(8) 0.015(7) 0.025(8)
C105 0.052(17) 0.047(10) 0.055(9) 0.016(6) 0.017(11) 0.027(8)
C106 0.019(16) 0.042(7) 0.044(7) 0.015(5) 0.006(9) 0.009(7)
C201 0.031(5) 0.048(5) 0.051(5) 0.029(4) 0.011(4) 0.004(4)
C202 0.039(17) 0.043(5) 0.053(6) 0.030(5) 0.001(9) 0.005(6)
C203 0.05(2) 0.040(5) 0.057(7) 0.024(5) -0.001(10) 0.006(7)
C204 0.084(10) 0.048(8) 0.055(9) 0.020(8) 0.015(7) 0.025(8)
C205 0.052(17) 0.047(10) 0.055(9) 0.016(6) 0.017(11) 0.027(8)
C206 0.019(16) 0.042(7) 0.044(7) 0.015(5) 0.006(9) 0.009(7)
C107 0.035(5) 0.058(6) 0.062(6) 0.038(5) 0.028(4) 0.011(4)
C108 0.043(6) 0.118(14) 0.078(10) 0.074(11) 0.038(7) 0.028(8)
C109 0.040(7) 0.121(16) 0.066(11) 0.064(12) 0.029(8) 0.014(9)
C110 0.048(8) 0.079(11) 0.061(9) 0.047(9) 0.022(7) 0.006(8)
C111 0.058(6) 0.075(10) 0.059(7) 0.044(8) 0.029(5) 0.022(6)
C112 0.039(5) 0.052(9) 0.059(7) 0.037(7) 0.027(5) 0.016(5)
C207 0.035(5) 0.058(6) 0.062(6) 0.038(5) 0.028(4) 0.011(4)
C208 0.043(6) 0.118(14) 0.078(10) 0.074(11) 0.038(7) 0.028(8)
C209 0.040(7) 0.121(16) 0.066(11) 0.064(12) 0.029(8) 0.014(9)
C210 0.048(8) 0.079(11) 0.061(9) 0.047(9) 0.022(7) 0.006(8)
C211 0.058(6) 0.075(10) 0.059(7) 0.044(8) 0.029(5) 0.022(6)
C212 0.039(5) 0.052(9) 0.059(7) 0.037(7) 0.027(5) 0.016(5)
C113 0.038(5) 0.061(6) 0.060(6) 0.043(5) 0.032(5) 0.015(5)
C114 0.048(6) 0.063(7) 0.085(8) 0.046(6) 0.043(6) 0.019(5)
C115 0.069(8) 0.063(7) 0.109(10) 0.055(7) 0.062(8) 0.031(6)
C116 0.075(9) 0.105(10) 0.114(11) 0.079(9) 0.066(9) 0.053(8)
C117 0.062(7) 0.107(10) 0.073(8) 0.065(8) 0.039(6) 0.036(7)
C118 0.055(7) 0.092(8) 0.077(8) 0.060(7) 0.047(6) 0.036(6)

loop_
_atom_type_symbol
_atom_type_description
_atom_type_scat_dispersion_real
_atom_type_scat_dispersion_imag
_atom_type_scat_source
C C 0.0033 0.0016 'International Tables Vol C Tables 4.2.6.8 and 6.1.1.4'
H H 0.0000 0.0000 'International Tables Vol C Tables 4.2.6.8 and 6.1.1.4'
Ag Ag -0.8971 1.1015 'International Tables Vol C Tables 4.2.6.8 and 6.1.1.4'
Au Au -2.0133 8.8022 'International Tables Vol C Tables 4.2.6.8 and 6.1.1.4'
Cl Cl 0.1484 0.1585 'International Tables Vol C Tables 4.2.6.8 and 6.1.1.4'
F F 0.0171 0.0103 'International Tables Vol C Tables 4.2.6.8 and 6.1.1.4'
P P 0.1023 0.0942 'International Tables Vol C Tables 4.2.6.8 and 6.1.1.4'

loop_
_geom_angle_atom_site_label_1
_geom_angle_atom_site_label_2
_geom_angle_atom_site_label_3
_geom_angle
_geom_angle_site_symmetry_1
_geom_angle_site_symmetry_3
_geom_angle_publ_flag
Au3 Au1 Au4 60.2(3) 2_666 2_666 ?
Au3 Au1 Au2 108.5(4) 2_666 . ?
Au4 Au1 Au2 60.6(3) 2_666 . ?
Au3 Au1 Au6 108.1(4) 2_666 . ?
Au4 Au1 Au6 108.1(3) 2_666 . ?
Au2 Au1 Au6 59.4(3) . . ?
Au3 Au1 Au5 60.4(4) 2_666 . ?
Au4 Au1 Au5 109.0(5) 2_666 . ?
Au2 Au1 Au5 108.4(4) . . ?
Au6 Au1 Au5 60.2(3) . . ?
Au3 Au1 Ag10 62.8(2) 2_666 2_666 ?
Au4 Au1 Ag10 63.2(2) 2_666 2_666 ?
Au2 Au1 Ag10 116.8(3) . 2_666 ?
Au6 Au1 Ag10 169.5(4) . 2_666 ?
Au5 Au1 Ag10 115.4(4) . 2_666 ?
Au3 Au1 Ag13 116.1(3) 2_666 . ?
Au4 Au1 Ag13 169.7(4) 2_666 . ?
Au2 Au1 Ag13 114.8(3) . . ?
Au6 Au1 Ag13 63.0(2) . . ?
Au5 Au1 Ag13 62.7(4) . . ?
Ag10 Au1 Ag13 124.9(2) 2_666 . ?
Au3 Au1 Ag7 114.9(3) 2_666 . ?
Au4 Au1 Ag7 61.1(2) 2_666 . ?
Au2 Au1 Ag7 61.4(2) . . ?
Au6 Au1 Ag7 114.6(3) . . ?
Au5 Au1 Ag7 167.9(4) . . ?
Ag10 Au1 Ag7 67.66(16) 2_666 . ?
Ag13 Au1 Ag7 126.3(3) . . ?
Au3 Au1 Ag14 167.3(3) 2_666 . ?
Au4 Au1 Ag14 115.8(3) 2_666 . ?
Au2 Au1 Ag14 61.6(2) . . ?
Au6 Au1 Ag14 60.6(2) . . ?
Au5 Au1 Ag14 113.5(4) . . ?
Ag10 Au1 Ag14 127.7(3) 2_666 . ?
Ag13 Au1 Ag14 65.46(16) . . ?
Ag7 Au1 Ag14 68.64(17) . . ?
Au3 Au1 Au10 131.2(3) 2_666 . ?
Au4 Au1 Au10 118.6(3) 2_666 . ?
Au2 Au1 Au10 110.5(3) . . ?
Au6 Au1 Au10 116.6(3) . . ?
Au5 Au1 Au10 128.8(4) . . ?
Ag10 Au1 Au10 73.84(18) 2_666 . ?
Ag13 Au1 Au10 71.31(18) . . ?
Ag7 Au1 Au10 63.10(17) . . ?
Ag14 Au1 Au10 61.57(17) . . ?
Au3 Au1 Ag9 58.8(2) 2_666 2_666 ?
Au4 Au1 Ag9 113.0(3) 2_666 2_666 ?
Au2 Au1 Ag9 164.9(4) . 2_666 ?
Au6 Au1 Ag9 114.4(3) . 2_666 ?
Au5 Au1 Ag9 59.3(3) . 2_666 ?
Ag10 Au1 Ag9 66.53(14) 2_666 2_666 ?
Ag13 Au1 Ag9 68.85(14) . 2_666 ?
Ag7 Au1 Ag9 129.5(3) . 2_666 ?
Ag14 Au1 Ag9 129.5(3) . 2_666 ?
Au10 Au1 Ag9 84.56(17) . 2_666 ?
Au5 Au2 Au6 108.4(5) 2_666 . ?
Au5 Au2 Au3 60.7(4) 2_666 . ?
Au6 Au2 Au3 59.2(3) . . ?
Au5 Au2 Au1 108.0(4) 2_666 . ?
Au6 Au2 Au1 60.3(3) . . ?
Au3 Au2 Au1 107.3(4) . . ?
Au5 Au2 Au4 60.2(4) 2_666 2_666 ?
Au6 Au2 Au4 107.9(4) . 2_666 ?
Au3 Au2 Au4 108.0(4) . 2_666 ?
Au1 Au2 Au4 59.4(3) . 2_666 ?
Au5 Au2 Ag8 66.6(3) 2_666 . ?
Au6 Au2 Ag8 109.9(3) . . ?
Au3 Au2 Ag8 60.3(2) . . ?
Au1 Au2 Ag8 167.7(4) . . ?
Au4 Au2 Ag8 121.8(4) 2_666 . ?
Au5 Au2 Ag15 116.1(4) 2_666 . ?
Au6 Au2 Ag15 61.2(2) . . ?
Au3 Au2 Ag15 62.4(2) . . ?
Au1 Au2 Ag15 114.5(3) . . ?
Au4 Au2 Ag15 167.8(4) 2_666 . ?
Ag8 Au2 Ag15 61.63(14) . . ?
Au5 Au2 Ag7 114.1(4) 2_666 . ?
Au6 Au2 Ag7 114.6(3) . . ?
Au3 Au2 Ag7 165.9(3) . . ?
Au1 Au2 Ag7 60.6(2) . . ?
Au4 Au2 Ag7 60.4(2) 2_666 . ?
Ag8 Au2 Ag7 131.5(3) . . ?
Ag15 Au2 Ag7 127.6(3) . . ?
Au5 Au2 Ag14 166.6(5) 2_666 . ?
Au6 Au2 Ag14 60.6(3) . . ?
Au3 Au2 Ag14 113.8(4) . . ?
Au1 Au2 Ag14 60.7(2) . . ?
Au4 Au2 Ag14 114.0(3) 2_666 . ?
Ag8 Au2 Ag14 122.7(3) . . ?
Ag15 Au2 Ag14 66.7(2) . . ?
Ag7 Au2 Ag14 68.02(19) . . ?
Au5 Au2 Au9 130.2(4) 2_666 . ?
Au6 Au2 Au9 112.3(3) . . ?
Au3 Au2 Au9 120.9(3) . . ?
Au1 Au2 Au9 116.5(3) . . ?
Au4 Au2 Au9 127.6(4) 2_666 . ?
Ag8 Au2 Au9 73.33(18) . . ?
Ag15 Au2 Au9 64.19(17) . . ?
Ag7 Au2 Au9 72.8(2) . . ?
Ag14 Au2 Au9 63.15(19) . . ?
Au5 Au2 Ag11 58.2(4) 2_666 2_666 ?
Au6 Au2 Ag11 162.2(4) . 2_666 ?
Au3 Au2 Ag11 114.9(4) . 2_666 ?
Au1 Au2 Ag11 110.4(3) . 2_666 ?
Au4 Au2 Ag11 56.3(2) 2_666 2_666 ?
Ag8 Au2 Ag11 76.8(2) . 2_666 ?
Ag15 Au2 Ag11 133.4(3) . 2_666 ?
Ag7 Au2 Ag11 66.74(18) . 2_666 ?
Ag14 Au2 Ag11 130.6(3) . 2_666 ?
Au9 Au2 Ag11 85.3(2) . 2_666 ?
Au1 Au3 Au6 108.2(3) 2_666 . ?
Au1 Au3 Au4 60.6(3) 2_666 . ?
Au6 Au3 Au4 60.2(3) . . ?
Au1 Au3 Au2 108.3(3) 2_666 . ?
Au6 Au3 Au2 60.1(3) . . ?
Au4 Au3 Au2 108.9(3) . . ?
Au1 Au3 Au5 61.3(4) 2_666 2_666 ?
Au6 Au3 Au5 107.9(4) . 2_666 ?
Au4 Au3 Au5 110.0(4) . 2_666 ?
Au2 Au3 Au5 59.1(4) . 2_666 ?
Au1 Au3 Ag9 65.2(2) 2_666 . ?
Au6 Au3 Ag9 169.2(4) . . ?
Au4 Au3 Ag9 119.0(4) . . ?
Au2 Au3 Ag9 112.7(4) . . ?
Au5 Au3 Ag9 61.7(4) 2_666 . ?
Au1 Au3 Ag8 121.5(4) 2_666 . ?
Au6 Au3 Ag8 111.2(3) . . ?
Au4 Au3 Ag8 169.9(4) . . ?
Au2 Au3 Ag8 61.0(2) . . ?
Au5 Au3 Ag8 66.3(4) 2_666 . ?
Ag9 Au3 Ag8 68.33(19) . . ?
Au1 Au3 Ag16 113.7(3) 2_666 . ?
Au6 Au3 Ag16 63.7(3) . . ?
Au4 Au3 Ag16 60.5(3) . . ?
Au2 Au3 Ag16 117.3(4) . . ?
Au5 Au3 Ag16 169.3(4) 2_666 . ?
Ag9 Au3 Ag16 126.3(3) . . ?
Ag8 Au3 Ag16 122.0(3) . . ?
Au1 Au3 Ag10 60.4(2) 2_666 . ?
Au6 Au3 Ag10 117.2(4) . . ?
Au4 Au3 Ag10 62.5(3) . . ?
Au2 Au3 Ag10 167.8(3) . . ?
Au5 Au3 Ag10 114.0(5) 2_666 . ?
Ag9 Au3 Ag10 67.95(18) . . ?
Ag8 Au3 Ag10 127.5(3) . . ?
Ag16 Au3 Ag10 67.39(19) . . ?
Au1 Au3 Au12 118.6(3) 2_666 . ?
Au6 Au3 Au12 121.1(3) . . ?
Au4 Au3 Au12 115.4(3) . . ?
Au2 Au3 Au12 126.5(3) . . ?
Au5 Au3 Au12 124.7(4) 2_666 . ?
Ag9 Au3 Au12 69.50(16) . . ?
Ag8 Au3 Au12 72.95(15) . . ?
Ag16 Au3 Au12 65.94(17) . . ?
Ag10 Au3 Au12 65.58(16) . . ?
Au1 Au3 Ag15 166.2(3) 2_666 . ?
Au6 Au3 Ag15 60.6(2) . . ?
Au4 Au3 Ag15 114.4(4) . . ?
Au2 Au3 Ag15 60.0(2) . . ?
Au5 Au3 Ag15 112.6(5) 2_666 . ?
Ag9 Au3 Ag15 124.4(2) . . ?
Ag8 Au3 Ag15 61.02(16) . . ?
Ag16 Au3 Ag15 69.9(2) . . ?
Ag10 Au3 Ag15 130.6(3) . . ?
Au12 Au3 Ag15 75.10(17) . . ?
Ag11 Au4 Au6 113.6(3) . . ?
Ag11 Au4 Au3 168.7(4) . . ?
Au6 Au4 Au3 59.4(3) . . ?
Ag11 Au4 Au1 118.7(4) . 2_666 ?
Au6 Au4 Au1 106.5(4) . 2_666 ?
Au3 Au4 Au1 59.2(3) . 2_666 ?
Ag11 Au4 Au5 60.7(4) . . ?
Au6 Au4 Au5 61.0(4) . . ?
Au3 Au4 Au5 108.5(5) . . ?
Au1 Au4 Au5 107.4(5) 2_666 . ?
Ag11 Au4 Au2 65.1(2) . 2_666 ?
Au6 Au4 Au2 106.9(4) . 2_666 ?
Au3 Au4 Au2 107.2(4) . 2_666 ?
Au1 Au4 Au2 59.9(3) 2_666 2_666 ?
Au5 Au4 Au2 58.9(4) . 2_666 ?
Ag11 Au4 Ag16 125.1(4) . . ?
Au6 Au4 Ag16 63.8(3) . . ?
Au3 Au4 Ag16 61.7(2) . . ?
Au1 Au4 Ag16 113.5(3) 2_666 . ?
Au5 Au4 Ag16 117.9(5) . . ?
Au2 Au4 Ag16 167.8(4) 2_666 . ?
Ag11 Au4 Ag7 70.4(2) . 2_666 ?
Au6 Au4 Ag7 165.5(4) . 2_666 ?
Au3 Au4 Ag7 114.0(4) . 2_666 ?
Au1 Au4 Ag7 61.1(3) 2_666 2_666 ?
Au5 Au4 Ag7 113.7(4) . 2_666 ?
Au2 Au4 Ag7 61.2(3) 2_666 2_666 ?
Ag16 Au4 Ag7 126.4(3) . 2_666 ?
Ag11 Au4 Ag12 65.7(2) . . ?
Au6 Au4 Ag12 59.9(3) . . ?
Au3 Au4 Ag12 113.3(4) . . ?
Au1 Au4 Ag12 164.4(4) 2_666 . ?
Au5 Au4 Ag12 60.4(4) . . ?
Au2 Au4 Ag12 114.5(3) 2_666 . ?
Ag16 Au4 Ag12 68.9(2) . . ?
Ag7 Au4 Ag12 131.1(3) 2_666 . ?
Ag11 Au4 Au11 73.5(2) . . ?
Au6 Au4 Au11 131.9(4) . . ?
Au3 Au4 Au11 117.9(3) . . ?
Au1 Au4 Au11 110.4(3) 2_666 . ?
Au5 Au4 Au11 130.5(5) . . ?
Au2 Au4 Au11 117.8(4) 2_666 . ?
Ag16 Au4 Au11 73.7(2) . . ?
Ag7 Au4 Au11 62.3(2) 2_666 . ?
Ag12 Au4 Au11 85.2(3) . . ?
Ag11 Au4 Ag10 128.7(4) . . ?
Au6 Au4 Ag10 115.3(3) . . ?
Au3 Au4 Ag10 61.2(2) . . ?
Au1 Au4 Ag10 59.5(2) 2_666 . ?
Au5 Au4 Ag10 165.8(5) . . ?
Au2 Au4 Ag10 112.9(4) 2_666 . ?
Ag16 Au4 Ag10 67.30(16) . . ?
Ag7 Au4 Ag10 66.3(2) 2_666 . ?
Ag12 Au4 Ag10 131.2(3) . . ?
Au11 Au4 Ag10 62.91(17) . . ?
Au2 Au5 Au4 60.8(4) 2_666 . ?
Au2 Au5 Ag11 65.0(4) 2_666 . ?
Au4 Au5 Ag11 58.6(4) . . ?
Au2 Au5 Au3 60.2(4) 2_666 2_666 ?
Au4 Au5 Au3 108.1(6) . 2_666 ?
Ag11 Au5 Au3 120.7(6) . 2_666 ?
Au2 Au5 Au6 106.9(5) 2_666 . ?
Au4 Au5 Au6 59.0(3) . . ?
Ag11 Au5 Au6 110.1(5) . . ?
Au3 Au5 Au6 105.6(6) 2_666 . ?
Au2 Au5 Au1 106.6(7) 2_666 . ?
Au4 Au5 Au1 106.9(5) . . ?
Ag11 Au5 Au1 165.2(6) . . ?
Au3 Au5 Au1 58.3(4) 2_666 . ?
Au6 Au5 Au1 59.3(4) . . ?
Au2 Au5 Ag12 117.7(6) 2_666 . ?
Au4 Au5 Ag12 62.1(4) . . ?
Ag11 Au5 Ag12 65.6(4) . . ?
Au3 Au5 Ag12 164.9(6) 2_666 . ?
Au6 Au5 Ag12 59.8(3) . . ?
Au1 Au5 Ag12 111.8(5) . . ?
Au2 Au5 Ag9 111.8(6) 2_666 2_666 ?
Au4 Au5 Ag9 166.7(8) . 2_666 ?
Ag11 Au5 Ag9 130.4(5) . 2_666 ?
Au3 Au5 Ag9 59.6(4) 2_666 2_666 ?
Au6 Au5 Ag9 117.2(6) . 2_666 ?
Au1 Au5 Ag9 63.3(4) . 2_666 ?
Ag12 Au5 Ag9 128.7(6) . 2_666 ?
Au2 Au5 Ag13 164.4(7) 2_666 . ?
Au4 Au5 Ag13 114.8(5) . . ?
Ag11 Au5 Ag13 127.2(7) . . ?
Au3 Au5 Ag13 111.1(6) 2_666 . ?
Au6 Au5 Ag13 61.4(4) . . ?
Au1 Au5 Ag13 59.1(4) . . ?
Ag12 Au5 Ag13 67.0(4) . . ?
Ag9 Au5 Ag13 69.1(4) 2_666 . ?
Au2 Au5 Ag8 58.2(3) 2_666 2_666 ?
Au4 Au5 Ag8 114.6(6) . 2_666 ?
Ag11 Au5 Ag8 76.0(4) . 2_666 ?
Au3 Au5 Ag8 57.4(3) 2_666 2_666 ?
Au6 Au5 Ag8 160.8(7) . 2_666 ?
Au1 Au5 Ag8 110.7(5) . 2_666 ?
Ag12 Au5 Ag8 136.0(6) . 2_666 ?
Ag9 Au5 Ag8 64.3(3) 2_666 2_666 ?
Ag13 Au5 Ag8 130.2(5) . 2_666 ?
Au2 Au5 Au8 98.7(5) 2_666 2_666 ?
Au4 Au5 Au8 117.1(6) . 2_666 ?
Ag11 Au5 Au8 59.0(3) . 2_666 ?
Au3 Au5 Au8 108.9(4) 2_666 2_666 ?
Au6 Au5 Au8 144.1(7) . 2_666 ?
Au1 Au5 Au8 135.7(5) . 2_666 ?
Ag12 Au5 Au8 86.2(5) . 2_666 ?
Ag9 Au5 Au8 73.8(3) 2_666 2_666 ?
Ag13 Au5 Au8 96.5(5) . 2_666 ?
Ag8 Au5 Au8 54.9(2) 2_666 2_666 ?
Au3 Au6 Au4 60.3(3) . . ?
Au3 Au6 Au2 60.7(3) . . ?
Au4 Au6 Au2 109.5(4) . . ?
Au3 Au6 Au1 108.5(4) . . ?
Au4 Au6 Au1 108.7(4) . . ?
Au2 Au6 Au1 60.3(3) . . ?
Au3 Au6 Au5 108.4(5) . . ?
Au4 Au6 Au5 60.0(4) . . ?
Au2 Au6 Au5 109.3(5) . . ?
Au1 Au6 Au5 60.5(4) . . ?
Au3 Au6 Ag12 116.8(4) . . ?
Au4 Au6 Ag12 63.0(3) . . ?
Au2 Au6 Ag12 169.7(4) . . ?
Au1 Au6 Ag12 114.0(2) . . ?
Au5 Au6 Ag12 61.2(4) . . ?
Au3 Au6 Ag14 116.5(3) . . ?
Au4 Au6 Ag14 168.8(4) . . ?
Au2 Au6 Ag14 62.1(3) . . ?
Au1 Au6 Ag14 61.2(2) . . ?
Au5 Au6 Ag14 114.2(4) . . ?
Ag12 Au6 Ag14 124.2(3) . . ?
Au3 Au6 Ag15 62.8(2) . . ?
Au4 Au6 Ag15 116.5(3) . . ?
Au2 Au6 Ag15 60.9(2) . . ?
Au1 Au6 Ag15 114.2(3) . . ?
Au5 Au6 Ag15 168.8(5) . . ?
Ag12 Au6 Ag15 128.1(3) . . ?
Ag14 Au6 Ag15 67.11(19) . . ?
Au3 Au6 Ag13 166.7(4) . . ?
Au4 Au6 Ag13 115.9(3) . . ?
Au2 Au6 Ag13 112.6(3) . . ?
Au1 Au6 Ag13 59.54(19) . . ?
Au5 Au6 Ag13 61.6(4) . . ?
Ag12 Au6 Ag13 67.52(15) . . ?
Ag14 Au6 Ag13 64.46(16) . . ?
Ag15 Au6 Ag13 125.7(3) . . ?
Au3 Au6 Au7 109.3(3) . . ?
Au4 Au6 Au7 115.0(4) . . ?
Au2 Au6 Au7 118.0(3) . . ?
Au1 Au6 Au7 132.2(3) . . ?
Au5 Au6 Au7 129.5(5) . . ?
Ag12 Au6 Au7 72.3(2) . . ?
Ag14 Au6 Au7 76.1(2) . . ?
Ag15 Au6 Au7 61.63(15) . . ?
Ag13 Au6 Au7 84.0(2) . . ?
Au3 Au6 Ag16 60.4(2) . . ?
Au4 Au6 Ag16 59.5(2) . . ?
Au2 Au6 Ag16 114.9(3) . . ?
Au1 Au6 Ag16 166.2(4) . . ?
Au5 Au6 Ag16 113.3(5) . . ?
Ag12 Au6 Ag16 68.4(2) . . ?
Ag14 Au6 Ag16 129.8(3) . . ?
Ag15 Au6 Ag16 69.51(15) . . ?
Ag13 Au6 Ag16 130.3(3) . . ?
Au7 Au6 Ag16 61.60(16) . . ?
C25 Au7 C17 174.6(3) . . ?
C25 Au7 Ag6 91.6(4) . . ?
C17 Au7 Ag6 93.4(4) . . ?
C25 Au7 Au6 91.2(3) . . ?
C17 Au7 Au6 93.8(3) . . ?
C25 Au7 Ag15 62.2(2) . . ?
C17 Au7 Ag15 122.3(2) . . ?
Ag6 Au7 Ag15 60.0(3) . . ?
Au6 Au7 Ag15 57.75(14) . . ?
C25 Au7 Ag16 129.3(2) . . ?
C17 Au7 Ag16 55.3(2) . . ?
Ag6 Au7 Ag16 60.9(3) . . ?
Au6 Au7 Ag16 59.43(15) . . ?
Ag15 Au7 Ag16 67.162(16) . . ?
C89 Au8 C81 171.3(3) . . ?
C89 Au8 Ag8 132.5(2) . . ?
C81 Au8 Ag8 56.1(2) . . ?
C89 Au8 Ag17 69.6(2) . . ?
C81 Au8 Ag17 103.0(2) . . ?
Ag8 Au8 Ag17 141.38(2) . . ?
C89 Au8 Ag11 54.5(2) . 2_666 ?
C81 Au8 Ag11 134.1(2) . 2_666 ?
Ag8 Au8 Ag11 78.000(18) . 2_666 ?
Ag17 Au8 Ag11 113.66(2) . 2_666 ?
C89 Au8 Ag5 88.1(3) . 2_666 ?
C81 Au8 Ag5 96.9(3) . 2_666 ?
Ag8 Au8 Ag5 62.8(3) . 2_666 ?
Ag17 Au8 Ag5 92.0(3) . 2_666 ?
Ag11 Au8 Ag5 56.7(2) 2_666 2_666 ?
C89 Au8 Au5 87.6(4) . 2_666 ?
C81 Au8 Au5 97.5(4) . 2_666 ?
Ag8 Au8 Au5 62.3(3) . 2_666 ?
Ag17 Au8 Au5 93.2(3) . 2_666 ?
Ag11 Au8 Au5 55.3(3) 2_666 2_666 ?
C41 Au9 C33 170.0(3) . . ?
C41 Au9 Ag2 93.2(4) . . ?
C33 Au9 Ag2 95.3(4) . . ?
C41 Au9 Au2 94.5(2) . . ?
C33 Au9 Au2 94.1(3) . . ?
C41 Au9 Ag14 65.7(2) . . ?
C33 Au9 Ag14 123.7(2) . . ?
Ag2 Au9 Ag14 58.1(4) . . ?
Au2 Au9 Ag14 57.73(17) . . ?
C41 Au9 Ag15 127.7(2) . . ?
C33 Au9 Ag15 61.9(2) . . ?
Ag2 Au9 Ag15 58.2(3) . . ?
Au2 Au9 Ag15 56.48(15) . . ?
Ag14 Au9 Ag15 61.989(15) . . ?
C49 Au10 C57 170.5(3) . . ?
C49 Au10 Ag1 94.8(4) . . ?
C57 Au10 Ag1 94.6(4) . . ?
C49 Au10 Au1 93.1(3) . . ?
C57 Au10 Au1 96.4(3) . . ?
C49 Au10 Ag14 127.7(2) . . ?
C57 Au10 Ag14 58.8(2) . . ?
Ag1 Au10 Ag14 59.0(3) . . ?
Au1 Au10 Ag14 58.62(13) . . ?
C49 Au10 Ag7 62.3(2) . . ?
C57 Au10 Ag7 123.8(2) . . ?
Ag1 Au10 Ag7 60.5(3) . . ?
Au1 Au10 Ag7 57.70(13) . . ?
Ag14 Au10 Ag7 65.464(16) . . ?
C49 Au10 Ag13 139.5(2) . . ?
C57 Au10 Ag13 48.6(2) . . ?
Ag1 Au10 Ag13 51.0(3) . . ?
Au1 Au10 Ag13 53.50(14) . . ?
Ag14 Au10 Ag13 58.250(15) . . ?
Ag7 Au10 Ag13 105.930(16) . . ?
C65 Au11 C73 175.1(3) . . ?
C65 Au11 Au4 93.2(3) . . ?
C73 Au11 Au4 91.4(3) . . ?
C65 Au11 Ag4 92.3(4) . . ?
C73 Au11 Ag4 92.3(3) . . ?
C65 Au11 Ag7 121.9(2) . 2_666 ?
C73 Au11 Ag7 62.2(2) . 2_666 ?
Au4 Au11 Ag7 57.58(19) . 2_666 ?
C65 Au11 Ag10 58.9(2) . . ?
C73 Au11 Ag10 125.2(2) . . ?
Au4 Au11 Ag10 58.58(16) . . ?
Ag4 Au11 Ag10 57.6(3) . . ?
Ag7 Au11 Ag10 63.026(16) 2_666 . ?
C9 Au12 C1 173.7(3) . . ?
C9 Au12 Ag3 92.5(4) . . ?
C1 Au12 Ag3 93.7(4) . . ?
C9 Au12 Au3 93.6(3) . . ?
C1 Au12 Au3 92.6(3) . . ?
C9 Au12 Ag16 68.5(2) . . ?
C1 Au12 Ag16 114.0(2) . . ?
Ag3 Au12 Ag16 56.7(4) . . ?
Au3 Au12 Ag16 56.33(18) . . ?
C9 Au12 Ag10 129.5(2) . . ?
C1 Au12 Ag10 53.5(2) . . ?
Ag3 Au12 Ag10 58.5(4) . . ?
Au3 Au12 Ag10 57.06(16) . . ?
Ag16 Au12 Ag10 61.133(15) . . ?
C9 Au12 Ag9 137.1(2) . . ?
C1 Au12 Ag9 48.8(2) . . ?
Ag3 Au12 Ag9 54.3(4) . . ?
Au3 Au12 Ag9 53.85(17) . . ?
Ag16 Au12 Ag9 104.515(16) . . ?
Ag10 Au12 Ag9 59.734(15) . . ?
Ag13 Ag1 Ag6 62.2(4) . . ?
Ag13 Ag1 Ag5 63.8(4) . . ?
Ag6 Ag1 Ag5 61.8(5) . . ?
Ag13 Ag1 Ag2 116.8(6) . . ?
Ag6 Ag1 Ag2 62.8(5) . . ?
Ag5 Ag1 Ag2 112.0(6) . . ?
Ag13 Ag1 Ag10 128.1(5) . 2_666 ?
Ag13 Ag1 Ag14 66.9(3) . . ?
Ag6 Ag1 Ag14 60.5(4) . . ?
Ag5 Ag1 Ag14 116.2(6) . . ?
Ag2 Ag1 Ag14 60.5(4) . . ?
Ag10 Ag1 Ag14 125.6(5) 2_666 . ?
Ag13 Ag1 Ag9 72.0(3) . 2_666 ?
Ag10 Ag1 Ag9 67.3(3) 2_666 2_666 ?
Ag14 Ag1 Ag9 133.5(5) . 2_666 ?
Ag13 Ag1 Au10 73.4(4) . . ?
Ag6 Ag1 Au10 116.7(6) . . ?
Ag5 Ag1 Au10 131.4(6) . . ?
Ag2 Ag1 Au10 107.1(6) . . ?
Ag10 Ag1 Au10 73.5(3) 2_666 . ?
Ag14 Ag1 Au10 61.7(3) . . ?
Ag9 Ag1 Au10 86.8(4) 2_666 . ?
Ag13 Ag1 Ag7 126.6(6) . . ?
Ag6 Ag1 Ag7 113.6(5) . . ?
Ag5 Ag1 Ag7 166.6(6) . . ?
Ag2 Ag1 Ag7 57.1(4) . . ?
Ag10 Ag1 Ag7 65.6(3) 2_666 . ?
Ag14 Ag1 Ag7 67.0(3) . . ?
Ag9 Ag1 Ag7 128.9(5) 2_666 . ?
Au10 Ag1 Ag7 61.9(3) . . ?
Ag7 Ag2 Ag3 167.4(7) . . ?
Ag7 Ag2 Ag5 117.3(7) . 2_666 ?
Ag7 Ag2 Ag1 63.2(4) . . ?
Ag3 Ag2 Ag1 105.4(7) . . ?
Ag5 Ag2 Ag1 110.5(7) 2_666 . ?
Ag7 Ag2 Ag8 133.8(7) . . ?
Ag3 Ag2 Ag8 57.7(4) . . ?
Ag5 Ag2 Ag8 64.4(4) 2_666 . ?
Ag1 Ag2 Ag8 163.0(8) . . ?
Ag7 Ag2 Ag14 69.1(4) . . ?
Ag3 Ag2 Ag14 110.8(7) . . ?
Ag5 Ag2 Ag14 166.0(8) 2_666 . ?
Ag1 Ag2 Ag14 59.9(5) . . ?
Ag8 Ag2 Ag14 121.4(6) . . ?
Ag7 Ag2 Ag11 68.8(4) . 2_666 ?
Ag8 Ag2 Ag11 77.4(4) . 2_666 ?
Ag14 Ag2 Ag11 133.5(6) . 2_666 ?
Ag7 Ag2 Au9 74.4(4) . . ?
Ag3 Ag2 Au9 117.2(6) . . ?
Ag5 Ag2 Au9 129.4(6) 2_666 . ?
Ag1 Ag2 Au9 117.6(7) . . ?
Ag8 Ag2 Au9 73.2(4) . . ?
Ag14 Ag2 Au9 63.4(4) . . ?
Ag11 Ag2 Au9 87.0(5) 2_666 . ?
Ag7 Ag2 Ag15 128.2(7) . . ?
Ag3 Ag2 Ag15 59.2(5) . . ?
Ag5 Ag2 Ag15 112.6(6) 2_666 . ?
Ag1 Ag2 Ag15 110.9(7) . . ?
Ag8 Ag2 Ag15 60.4(3) . . ?
Ag14 Ag2 Ag15 65.7(4) . . ?
Ag11 Ag2 Ag15 133.4(5) 2_666 . ?
Au9 Ag2 Ag15 63.7(3) . . ?
Ag7 Ag2 Ag6 113.1(6) . . ?
Ag3 Ag2 Ag6 59.8(6) . . ?
Ag5 Ag2 Ag6 108.4(7) 2_666 . ?
Ag1 Ag2 Ag6 56.2(5) . . ?
Ag8 Ag2 Ag6 108.7(6) . . ?
Ag14 Ag2 Ag6 58.2(5) . . ?
Ag11 Ag2 Ag6 162.4(7) 2_666 . ?
Au9 Ag2 Ag6 110.5(7) . . ?
Ag15 Ag2 Ag6 60.4(4) . . ?
Ag8 Ag3 Ag4 169.6(8) . . ?
Ag8 Ag3 Ag1 118.3(8) . 2_666 ?
Ag8 Ag3 Ag9 69.3(4) . . ?
Ag4 Ag3 Ag9 116.4(7) . . ?
Ag1 Ag3 Ag9 61.6(5) 2_666 . ?
Ag8 Ag3 Ag2 62.0(5) . . ?
Ag4 Ag3 Ag2 107.7(7) . . ?
Ag1 Ag3 Ag2 105.6(7) 2_666 . ?
Ag9 Ag3 Ag2 112.7(8) . . ?
Ag8 Ag3 Ag5 66.0(5) . 2_666 ?
Ag9 Ag3 Ag5 59.2(5) . 2_666 ?
Ag8 Ag3 Ag15 62.8(4) . . ?
Ag4 Ag3 Ag15 114.6(8) . . ?
Ag1 Ag3 Ag15 166.0(7) 2_666 . ?
Ag9 Ag3 Ag15 127.2(6) . . ?
Ag2 Ag3 Ag15 61.8(5) . . ?
Ag5 Ag3 Ag15 115.0(7) 2_666 . ?
Ag8 Ag3 Ag16 124.8(6) . . ?
Ag4 Ag3 Ag16 60.1(5) . . ?
Ag1 Ag3 Ag16 113.9(7) 2_666 . ?
Ag9 Ag3 Ag16 126.3(6) . . ?
Ag2 Ag3 Ag16 119.1(8) . . ?
Ag5 Ag3 Ag16 168.4(6) 2_666 . ?
Ag15 Ag3 Ag16 71.0(5) . . ?
Ag8 Ag3 Au12 74.7(4) . . ?
Ag4 Ag3 Au12 115.0(8) . . ?
Ag1 Ag3 Au12 117.0(7) 2_666 . ?
Ag9 Ag3 Au12 70.1(4) . . ?
Ag2 Ag3 Au12 129.9(7) . . ?
Ag5 Ag3 Au12 123.6(7) 2_666 . ?
Ag15 Ag3 Au12 77.0(4) . . ?
Ag16 Ag3 Au12 66.6(4) . . ?
Ag8 Ag3 Ag6 113.9(7) . . ?
Ag4 Ag3 Ag6 58.6(6) . . ?
Ag1 Ag3 Ag6 107.7(6) 2_666 . ?
Ag9 Ag3 Ag6 167.3(7) . . ?
Ag2 Ag3 Ag6 61.7(6) . . ?
Ag5 Ag3 Ag6 109.9(6) 2_666 . ?
Ag15 Ag3 Ag6 61.9(5) . . ?
Ag16 Ag3 Ag6 63.1(5) . . ?
Au12 Ag3 Ag6 122.5(7) . . ?
Ag8 Ag3 Ag10 128.5(6) . . ?
Ag4 Ag3 Ag10 61.3(5) . . ?
Ag1 Ag3 Ag10 59.9(5) 2_666 . ?
Ag9 Ag3 Ag10 67.2(4) . . ?
Ag2 Ag3 Ag10 164.3(7) . . ?
Ag5 Ag3 Ag10 110.9(7) 2_666 . ?
Ag15 Ag3 Ag10 131.7(7) . . ?
Ag16 Ag3 Ag10 66.8(4) . . ?
Au12 Ag3 Ag10 65.6(4) . . ?
Ag6 Ag3 Ag10 114.7(7) . . ?
Ag6 Ag4 Ag3 62.7(6) . . ?
Ag6 Ag4 Ag11 110.1(6) . . ?
Ag3 Ag4 Ag11 169.6(8) . . ?
Ag6 Ag4 Ag16 65.2(5) . . ?
Ag3 Ag4 Ag16 61.8(5) . . ?
Ag11 Ag4 Ag16 123.4(7) . . ?
Ag11 Ag4 Ag1 119.2(7) . 2_666 ?
Ag16 Ag4 Ag1 114.2(6) . 2_666 ?
Ag11 Ag4 Ag7 69.1(4) . 2_666 ?
Ag16 Ag4 Ag7 126.1(6) . 2_666 ?
Ag6 Ag4 Ag5 59.5(5) . . ?
Ag3 Ag4 Ag5 110.8(8) . . ?
Ag11 Ag4 Ag5 59.1(4) . . ?
Ag16 Ag4 Ag5 117.6(7) . . ?
Ag1 Ag4 Ag5 109.6(7) 2_666 . ?
Ag7 Ag4 Ag5 112.6(6) 2_666 . ?
Ag6 Ag4 Ag10 119.5(6) . . ?
Ag3 Ag4 Ag10 62.6(5) . . ?
Ag11 Ag4 Ag10 127.0(7) . . ?
Ag16 Ag4 Ag10 67.9(3) . . ?
Ag1 Ag4 Ag10 59.9(4) 2_666 . ?
Ag7 Ag4 Ag10 66.2(4) 2_666 . ?
Ag5 Ag4 Ag10 169.2(8) . . ?
Ag6 Ag4 Ag12 57.4(5) . . ?
Ag3 Ag4 Ag12 113.4(7) . . ?
Ag11 Ag4 Ag12 64.5(4) . . ?
Ag16 Ag4 Ag12 68.7(4) . . ?
Ag1 Ag4 Ag12 165.3(8) 2_666 . ?
Ag7 Ag4 Ag12 128.6(6) 2_666 . ?
Ag5 Ag4 Ag12 58.8(4) . . ?
Ag10 Ag4 Ag12 130.9(6) . . ?
Ag6 Ag4 Au11 130.6(7) . . ?
Ag3 Ag4 Au11 118.4(6) . . ?
Ag11 Ag4 Au11 71.9(4) . . ?
Ag16 Ag4 Au11 73.3(4) . . ?
Ag1 Ag4 Au11 110.9(6) 2_666 . ?
Ag7 Ag4 Au11 61.5(4) 2_666 . ?
Ag5 Ag4 Au11 127.1(7) . . ?
Ag10 Ag4 Au11 62.6(3) . . ?
Ag12 Ag4 Au11 83.8(5) . . ?
Ag1 Ag5 Ag6 59.0(5) . . ?
Ag9 Ag5 Ag6 117.1(6) 2_666 . ?
Ag1 Ag5 Ag11 162.3(5) . . ?
Ag9 Ag5 Ag11 133.2(4) 2_666 . ?
Ag6 Ag5 Ag11 108.3(5) . . ?
Ag1 Ag5 Ag12 110.8(5) . . ?
Ag9 Ag5 Ag12 132.3(5) 2_666 . ?
Ag6 Ag5 Ag12 57.8(4) . . ?
Ag11 Ag5 Ag12 65.4(3) . . ?
Ag1 Ag5 Ag13 57.8(4) . . ?
Ag9 Ag5 Ag13 71.0(3) 2_666 . ?
Ag6 Ag5 Ag13 59.3(4) . . ?
Ag11 Ag5 Ag13 129.0(5) . . ?
Ag12 Ag5 Ag13 67.8(3) . . ?
Ag1 Ag5 Ag4 104.0(6) . . ?
Ag9 Ag5 Ag4 162.5(7) 2_666 . ?
Ag6 Ag5 Ag4 57.8(5) . . ?
Ag11 Ag5 Ag4 58.6(4) . . ?
Ag12 Ag5 Ag4 61.6(4) . . ?
Ag13 Ag5 Ag4 113.1(5) . . ?
Ag9 Ag5 Au8 76.3(2) 2_666 2_666 ?
Ag11 Ag5 Au8 59.9(3) . 2_666 ?
Ag12 Ag5 Au8 87.8(4) . 2_666 ?
Ag13 Ag5 Au8 99.8(4) . 2_666 ?
Ag9 Ag5 Ag8 65.5(2) 2_666 2_666 ?
Ag11 Ag5 Ag8 76.2(3) . 2_666 ?
Ag12 Ag5 Ag8 137.3(5) . 2_666 ?
Ag13 Ag5 Ag8 133.9(4) . 2_666 ?
Au8 Ag5 Ag8 56.0(2) 2_666 2_666 ?
Ag1 Ag6 Ag12 114.9(5) . . ?
Ag1 Ag6 Ag4 108.0(7) . . ?
Ag12 Ag6 Ag4 64.9(5) . . ?
Ag1 Ag6 Ag5 59.2(5) . . ?
Ag12 Ag6 Ag5 62.3(4) . . ?
Ag4 Ag6 Ag5 62.8(5) . . ?
Ag1 Ag6 Ag13 58.7(4) . . ?
Ag12 Ag6 Ag13 70.5(3) . . ?
Ag4 Ag6 Ag13 119.9(6) . . ?
Ag5 Ag6 Ag13 61.8(4) . . ?
Ag1 Ag6 Ag14 62.3(5) . . ?
Ag12 Ag6 Ag14 128.7(5) . . ?
Ag4 Ag6 Ag14 165.1(7) . . ?
Ag5 Ag6 Ag14 115.5(5) . . ?
Ag13 Ag6 Ag14 66.4(3) . . ?
Ag1 Ag6 Ag3 108.3(7) . . ?
Ag12 Ag6 Ag3 116.5(7) . . ?
Ag4 Ag6 Ag3 58.7(6) . . ?
Ag5 Ag6 Ag3 110.3(7) . . ?
Ag13 Ag6 Ag3 166.7(7) . . ?
Ag14 Ag6 Ag3 111.7(6) . . ?
Ag1 Ag6 Au7 134.2(7) . . ?
Ag12 Ag6 Au7 74.2(4) . . ?
Ag4 Ag6 Au7 115.6(6) . . ?
Ag5 Ag6 Au7 132.3(6) . . ?
Ag13 Ag6 Au7 87.0(4) . . ?
Ag14 Ag6 Au7 77.1(4) . . ?
Ag3 Ag6 Au7 105.6(5) . . ?
Ag1 Ag6 Ag2 61.0(5) . . ?
Ag12 Ag6 Ag2 168.5(7) . . ?
Ag4 Ag6 Ag2 105.3(7) . . ?
Ag5 Ag6 Ag2 108.5(6) . . ?
Ag13 Ag6 Ag2 112.3(6) . . ?
Ag14 Ag6 Ag2 60.4(5) . . ?
Ag3 Ag6 Ag2 58.5(6) . . ?
Au7 Ag6 Ag2 116.7(6) . . ?
Ag1 Ag6 Ag15 114.5(6) . . ?
Ag12 Ag6 Ag15 128.4(5) . . ?
Ag4 Ag6 Ag15 111.7(5) . . ?
Ag5 Ag6 Ag15 166.3(7) . . ?
Ag13 Ag6 Ag15 127.3(6) . . ?
Ag14 Ag6 Ag15 66.3(3) . . ?
Ag3 Ag6 Ag15 58.6(4) . . ?
Au7 Ag6 Ag15 61.2(3) . . ?
Ag2 Ag6 Ag15 59.7(4) . . ?
Ag1 Ag6 Ag16 164.0(7) . . ?
Ag12 Ag6 Ag16 68.9(4) . . ?
Ag4 Ag6 Ag16 58.4(4) . . ?
Ag5 Ag6 Ag16 114.6(6) . . ?
Ag13 Ag6 Ag16 133.8(6) . . ?
Ag14 Ag6 Ag16 128.8(5) . . ?
Ag3 Ag6 Ag16 58.4(5) . . ?
Au7 Ag6 Ag16 61.5(3) . . ?
Ag2 Ag6 Ag16 112.0(5) . . ?
Ag15 Ag6 Ag16 67.8(3) . . ?
C41 Ag7 C42 27.0(2) . . ?
C41 Ag7 Ag2 86.8(4) . . ?
C42 Ag7 Ag2 113.3(4) . . ?
C41 Ag7 Au1 114.8(2) . . ?
C42 Ag7 Au1 123.4(2) . . ?
C41 Ag7 Au4 143.3(2) . 2_666 ?
C42 Ag7 Au4 170.1(2) . 2_666 ?
Au1 Ag7 Au4 57.9(3) . 2_666 ?
C41 Ag7 Au2 86.7(3) . . ?
C42 Ag7 Au2 113.0(3) . . ?
Au1 Ag7 Au2 57.9(2) . . ?
Au4 Ag7 Au2 58.4(2) 2_666 . ?
C41 Ag7 Ag1 114.1(3) . . ?
C42 Ag7 Ag1 122.1(3) . . ?
Ag2 Ag7 Ag1 59.6(4) . . ?
C41 Ag7 Au11 138.93(18) . 2_666 ?
C42 Ag7 Au11 124.71(18) . 2_666 ?
Au1 Ag7 Au11 106.11(15) . 2_666 ?
Au4 Ag7 Au11 60.09(19) 2_666 2_666 ?
Au2 Ag7 Au11 113.24(18) . 2_666 ?
C41 Ag7 Au10 85.37(18) . . ?
C42 Ag7 Au10 73.69(17) . . ?
Ag2 Ag7 Au10 105.6(4) . . ?
Au1 Ag7 Au10 59.20(15) . . ?
Au4 Ag7 Au10 112.21(18) 2_666 . ?
Au2 Ag7 Au10 104.75(18) . . ?
Ag1 Ag7 Au10 57.6(3) . . ?
Au11 Ag7 Au10 120.24(2) 2_666 . ?
C41 Ag7 Ag10 152.64(18) . 2_666 ?
C42 Ag7 Ag10 131.58(18) . 2_666 ?
Au1 Ag7 Ag10 55.82(14) . 2_666 ?
Au4 Ag7 Ag10 58.05(15) 2_666 2_666 ?
Au2 Ag7 Ag10 104.32(16) . 2_666 ?
Au11 Ag7 Ag10 59.491(15) 2_666 2_666 ?
Au10 Ag7 Ag10 67.711(16) . 2_666 ?
C41 Ag7 Ag11 101.02(18) . 2_666 ?
C42 Ag7 Ag11 119.38(17) . 2_666 ?
Au1 Ag7 Ag11 101.84(15) . 2_666 ?
Au4 Ag7 Ag11 52.88(16) 2_666 2_666 ?
Au2 Ag7 Ag11 57.97(18) . 2_666 ?
Au11 Ag7 Ag11 65.948(17) 2_666 2_666 ?
Au10 Ag7 Ag11 160.66(2) . 2_666 ?
Ag10 Ag7 Ag11 106.07(2) 2_666 2_666 ?
C41 Ag7 Ag14 58.96(18) . . ?
C42 Ag7 Ag14 73.11(18) . . ?
Ag2 Ag7 Ag14 56.9(4) . . ?
Au1 Ag7 Ag14 55.84(15) . . ?
Au4 Ag7 Ag14 103.1(2) 2_666 . ?
Au2 Ag7 Ag14 56.15(19) . . ?
Ag1 Ag7 Ag14 55.1(3) . . ?
Au11 Ag7 Ag14 161.60(2) 2_666 . ?
Au10 Ag7 Ag14 56.370(15) . . ?
Ag10 Ag7 Ag14 106.31(2) 2_666 . ?
Ag11 Ag7 Ag14 111.36(2) 2_666 . ?
C81 Ag8 C33 118.9(3) . . ?
C81 Ag8 C34 95.4(3) . . ?
C33 Ag8 C34 26.9(2) . . ?
C81 Ag8 Ag3 115.6(4) . . ?
C33 Ag8 Ag3 121.3(4) . . ?
C34 Ag8 Ag3 133.1(4) . . ?
C81 Ag8 Au3 115.0(2) . . ?
C33 Ag8 Au3 122.2(3) . . ?
C34 Ag8 Au3 134.1(2) . . ?
C81 Ag8 Au8 44.10(18) . . ?
C33 Ag8 Au8 117.25(19) . . ?
C34 Ag8 Au8 110.54(18) . . ?
Ag3 Ag8 Au8 116.2(4) . . ?
Au3 Ag8 Au8 115.20(17) . . ?
C81 Ag8 Au2 143.1(3) . . ?
C33 Ag8 Au2 87.7(3) . . ?
C34 Ag8 Au2 114.5(3) . . ?
Au3 Ag8 Au2 58.6(2) . . ?
Au8 Ag8 Au2 102.40(18) . . ?
C81 Ag8 Ag2 142.3(4) . . ?
C33 Ag8 Ag2 87.2(4) . . ?
C34 Ag8 Ag2 114.1(4) . . ?
Ag3 Ag8 Ag2 60.3(5) . . ?
Au8 Ag8 Ag2 101.1(4) . . ?
C81 Ag8 Ag15 154.68(18) . . ?
C33 Ag8 Ag15 61.44(19) . . ?
C34 Ag8 Ag15 76.69(18) . . ?
Ag3 Ag8 Ag15 60.1(4) . . ?
Au3 Ag8 Ag15 60.99(18) . . ?
Au8 Ag8 Ag15 161.08(3) . . ?
Au2 Ag8 Ag15 59.21(18) . . ?
Ag2 Ag8 Ag15 60.4(4) . . ?
C81 Ag8 Ag5 87.9(3) . 2_666 ?
C33 Ag8 Ag5 140.5(3) . 2_666 ?
C34 Ag8 Ag5 162.9(3) . 2_666 ?
Au3 Ag8 Ag5 57.3(3) . 2_666 ?
Au8 Ag8 Ag5 61.2(3) . 2_666 ?
Au2 Ag8 Ag5 57.3(3) . 2_666 ?
Ag15 Ag8 Ag5 106.8(3) . 2_666 ?
C81 Ag8 Au5 90.1(3) . 2_666 ?
C33 Ag8 Au5 138.8(4) . 2_666 ?
C34 Ag8 Au5 162.2(4) . 2_666 ?
Au3 Ag8 Au5 56.3(4) . 2_666 ?
Au8 Ag8 Au5 62.8(3) . 2_666 ?
Au2 Ag8 Au5 55.2(3) . 2_666 ?
Ag15 Ag8 Au5 104.8(3) . 2_666 ?
C81 Ag8 Ag9 59.52(17) . . ?
C33 Ag8 Ag9 164.9(2) . . ?
C34 Ag8 Ag9 141.49(19) . . ?
Ag3 Ag8 Ag9 56.3(4) . . ?
Au3 Ag8 Ag9 55.68(17) . . ?
Au8 Ag8 Ag9 72.993(17) . . ?
Au2 Ag8 Ag9 101.33(18) . . ?
Ag2 Ag8 Ag9 102.1(4) . . ?
Ag15 Ag8 Ag9 112.82(2) . . ?
Ag5 Ag8 Ag9 53.4(2) 2_666 . ?
Au5 Ag8 Ag9 54.8(3) 2_666 . ?
C1 Ag9 Cl2 119.3(2) . . ?
C1 Ag9 Ag5 146.3(4) . 2_666 ?
Cl2 Ag9 Ag5 94.2(3) . 2_666 ?
C1 Ag9 Au3 85.9(3) . . ?
Cl2 Ag9 Au3 152.82(16) . . ?
C1 Ag9 Ag3 85.5(4) . . ?
Cl2 Ag9 Ag3 153.7(3) . . ?
Ag5 Ag9 Ag3 60.7(5) 2_666 . ?
C1 Ag9 Au5 144.6(4) . 2_666 ?
Cl2 Ag9 Au5 95.8(4) . 2_666 ?
Au3 Ag9 Au5 58.7(4) . 2_666 ?
C1 Ag9 Ag1 107.4(3) . 2_666 ?
Cl2 Ag9 Ag1 102.2(3) . 2_666 ?
Au3 Ag9 Ag1 57.3(3) . 2_666 ?
Au5 Ag9 Ag1 56.5(4) 2_666 2_666 ?
C1 Ag9 Au1 105.7(2) . 2_666 ?
Cl2 Ag9 Au1 103.90(15) . 2_666 ?
Au3 Ag9 Au1 56.0(2) . 2_666 ?
Au5 Ag9 Au1 57.4(4) 2_666 2_666 ?
C1 Ag9 Ag8 99.7(2) . . ?
Cl2 Ag9 Ag8 122.54(5) . . ?
Ag5 Ag9 Ag8 61.1(3) 2_666 . ?
Au3 Ag9 Ag8 55.99(16) . . ?
Ag3 Ag9 Ag8 54.4(4) . . ?
Au5 Ag9 Ag8 60.9(3) 2_666 . ?
Ag1 Ag9 Ag8 104.2(3) 2_666 . ?
Au1 Ag9 Ag8 103.84(16) 2_666 . ?
C1 Ag9 Ag10 51.24(16) . . ?
Cl2 Ag9 Ag10 129.40(5) . . ?
Ag5 Ag9 Ag10 105.3(3) 2_666 . ?
Au3 Ag9 Ag10 57.33(18) . . ?
Ag3 Ag9 Ag10 58.3(4) . . ?
Au5 Ag9 Ag10 103.7(4) 2_666 . ?
Ag1 Ag9 Ag10 56.2(3) 2_666 . ?
Au1 Ag9 Ag10 54.47(14) 2_666 . ?
Ag8 Ag9 Ag10 107.67(2) . . ?
C1 Ag9 Au12 37.7(2) . . ?
Cl2 Ag9 Au12 150.37(5) . . ?
Ag5 Ag9 Au12 111.9(3) 2_666 . ?
Au3 Ag9 Au12 56.65(15) . . ?
Ag3 Ag9 Au12 55.6(3) . . ?
Au5 Ag9 Au12 110.6(4) 2_666 . ?
Ag1 Ag9 Au12 103.6(3) 2_666 . ?
Au1 Ag9 Au12 101.72(14) 2_666 . ?
Ag8 Ag9 Au12 64.029(15) . . ?
Ag10 Ag9 Au12 58.324(14) . . ?
C1 Ag9 Ag13 142.16(19) . 2_666 ?
Cl2 Ag9 Ag13 53.14(4) . 2_666 ?
Au3 Ag9 Ag13 101.08(14) . 2_666 ?
Au5 Ag9 Ag13 56.5(3) 2_666 2_666 ?
Au1 Ag9 Ag13 53.54(14) 2_666 2_666 ?
Ag8 Ag9 Ag13 115.14(2) . 2_666 ?
Ag10 Ag9 Ag13 101.66(2) . 2_666 ?
Au12 Ag9 Ag13 155.11(2) . 2_666 ?
C49 Ag10 C1 104.3(3) 2_666 . ?
C49 Ag10 C65 108.0(3) 2_666 . ?
C1 Ag10 C65 106.3(2) . . ?
C49 Ag10 Au1 85.7(3) 2_666 2_666 ?
C1 Ag10 Au1 108.2(2) . 2_666 ?
C65 Ag10 Au1 138.1(2) . 2_666 ?
C49 Ag10 Ag1 85.7(4) 2_666 2_666 ?
C1 Ag10 Ag1 105.6(3) . 2_666 ?
C65 Ag10 Ag1 140.6(3) . 2_666 ?
Au1 Ag10 Ag1 2.7(4) 2_666 2_666 ?
C49 Ag10 Au3 141.7(3) 2_666 . ?
C1 Ag10 Au3 82.8(2) . . ?
C65 Ag10 Au3 105.8(2) . . ?
Au1 Ag10 Au3 56.8(2) 2_666 . ?
C49 Ag10 Ag4 112.9(4) 2_666 . ?
C1 Ag10 Ag4 137.3(4) . . ?
C65 Ag10 Ag4 82.0(4) . . ?
Ag1 Ag10 Ag4 58.9(5) 2_666 . ?
C49 Ag10 Au4 112.1(3) 2_666 . ?
C1 Ag10 Au4 138.5(3) . . ?
C65 Ag10 Au4 81.2(3) . . ?
Au1 Ag10 Au4 57.2(2) 2_666 . ?
Au3 Ag10 Au4 56.3(2) . . ?
C49 Ag10 Ag3 142.7(4) 2_666 . ?
C1 Ag10 Ag3 81.6(4) . . ?
C65 Ag10 Ag3 105.4(4) . . ?
Ag1 Ag10 Ag3 57.7(5) 2_666 . ?
Ag4 Ag10 Ag3 56.1(5) . . ?
C49 Ag10 Au11 85.80(18) 2_666 . ?
C1 Ag10 Au11 145.86(16) . . ?
C65 Ag10 Au11 40.30(18) . . ?
Au1 Ag10 Au11 104.99(12) 2_666 . ?
Ag1 Ag10 Au11 107.7(2) 2_666 . ?
Au3 Ag10 Au11 109.57(16) . . ?
Ag4 Ag10 Au11 59.7(4) . . ?
Au4 Ag10 Au11 58.51(19) . . ?
Ag3 Ag10 Au11 110.1(4) . . ?
C49 Ag10 Au12 143.19(18) 2_666 . ?
C1 Ag10 Au12 39.3(2) . . ?
C65 Ag10 Au12 84.52(18) . . ?
Au1 Ag10 Au12 108.23(15) 2_666 . ?
Ag1 Ag10 Au12 106.7(3) 2_666 . ?
Au3 Ag10 Au12 57.36(13) . . ?
Ag4 Ag10 Au12 102.9(3) . . ?
Au4 Ag10 Au12 103.84(18) . . ?
Ag3 Ag10 Au12 55.9(3) . . ?
Au11 Ag10 Au12 120.890(19) . . ?
C49 Ag10 Ag7 56.46(19) 2_666 2_666 ?
C1 Ag10 Ag7 153.45(19) . 2_666 ?
C65 Ag10 Ag7 97.74(18) . 2_666 ?
Au1 Ag10 Ag7 56.52(14) 2_666 2_666 ?
Au3 Ag10 Ag7 101.64(12) . 2_666 ?
Au4 Ag10 Ag7 55.66(18) . 2_666 ?
Au11 Ag10 Ag7 57.482(15) . 2_666 ?
Au12 Ag10 Ag7 158.32(2) . 2_666 ?
C89 Ag11 C73 111.2(3) 2_666 . ?
C89 Ag11 C74 99.8(3) 2_666 . ?
C73 Ag11 C74 28.2(2) . . ?
C89 Ag11 Au4 126.0(3) 2_666 . ?
C73 Ag11 Au4 88.2(3) . . ?
C74 Ag11 Au4 114.9(3) . . ?
C89 Ag11 Au5 87.9(4) 2_666 . ?
C73 Ag11 Au5 148.7(3) . . ?
C74 Ag11 Au5 172.2(4) . . ?
Au4 Ag11 Au5 60.6(3) . . ?
C89 Ag11 Ag4 126.1(4) 2_666 . ?
C73 Ag11 Ag4 88.7(4) . . ?
C74 Ag11 Ag4 115.3(4) . . ?
C89 Ag11 Ag5 85.7(3) 2_666 . ?
C73 Ag11 Ag5 150.8(3) . . ?
C74 Ag11 Ag5 174.1(3) . . ?
Ag4 Ag11 Ag5 62.3(4) . . ?
C89 Ag11 Au8 42.70(18) 2_666 2_666 ?
C73 Ag11 Au8 144.43(19) . 2_666 ?
C74 Ag11 Au8 119.4(2) . 2_666 ?
Au4 Ag11 Au8 125.74(19) . 2_666 ?
Au5 Ag11 Au8 65.7(3) . 2_666 ?
C89 Ag11 Au2 138.2(2) 2_666 2_666 ?
C73 Ag11 Au2 110.5(2) . 2_666 ?
C74 Ag11 Au2 115.5(2) . 2_666 ?
Au4 Ag11 Au2 58.7(2) . 2_666 ?
Au5 Ag11 Au2 56.9(4) . 2_666 ?
Au8 Ag11 Au2 97.88(14) 2_666 2_666 ?
C89 Ag11 Ag12 66.07(19) 2_666 . ?
C73 Ag11 Ag12 105.64(19) . . ?
C74 Ag11 Ag12 125.97(18) . . ?
Au4 Ag11 Ag12 60.2(2) . . ?
Au5 Ag11 Ag12 58.6(3) . . ?
Ag4 Ag11 Ag12 60.3(4) . . ?
Ag5 Ag11 Ag12 58.3(3) . . ?
Au8 Ag11 Ag12 86.02(2) 2_666 . ?
Au2 Ag11 Ag12 105.61(17) 2_666 . ?
C89 Ag11 Ag7 166.53(19) 2_666 2_666 ?
C73 Ag11 Ag7 55.46(18) . 2_666 ?
C74 Ag11 Ag7 69.13(18) . 2_666 ?
Au4 Ag11 Ag7 56.7(2) . 2_666 ?
Au5 Ag11 Ag7 103.4(3) . 2_666 ?
Au8 Ag11 Ag7 149.29(3) 2_666 2_666 ?
Au2 Ag11 Ag7 55.29(15) 2_666 2_666 ?
Ag12 Ag11 Ag7 113.61(2) . 2_666 ?
C17 Ag12 Cl1 88.60(18) . 2_666 ?
C17 Ag12 Ag6 85.3(3) . . ?
Cl1 Ag12 Ag6 102.6(3) 2_666 . ?
C17 Ag12 Au6 84.9(2) . . ?
Cl1 Ag12 Au6 104.62(17) 2_666 . ?
C17 Ag12 Ag5 145.2(3) . . ?
Cl1 Ag12 Ag5 99.2(3) 2_666 . ?
Ag6 Ag12 Ag5 59.9(4) . . ?
C17 Ag12 Au5 143.8(4) . . ?
Cl1 Ag12 Au5 101.3(3) 2_666 . ?
Au6 Ag12 Au5 58.9(3) . . ?
C17 Ag12 Au4 103.2(2) . . ?
Cl1 Ag12 Au4 156.40(19) 2_666 . ?
Au6 Ag12 Au4 57.2(2) . . ?
Au5 Ag12 Au4 57.4(3) . . ?
C17 Ag12 Ag4 102.6(3) . . ?
Cl1 Ag12 Ag4 155.7(3) 2_666 . ?
Ag6 Ag12 Ag4 57.7(5) . . ?
Ag5 Ag12 Ag4 59.7(4) . . ?
C17 Ag12 Ag11 140.99(18) . . ?
Cl1 Ag12 Ag11 125.23(5) 2_666 . ?
Ag6 Ag12 Ag11 102.9(3) . . ?
Au6 Ag12 Ag11 101.97(17) . . ?
Ag5 Ag12 Ag11 56.3(3) . . ?
Au5 Ag12 Ag11 55.9(3) . . ?
Au4 Ag12 Ag11 54.14(16) . . ?
Ag4 Ag12 Ag11 55.2(3) . . ?
C17 Ag12 Ag13 106.25(18) . . ?
Cl1 Ag12 Ag13 52.87(4) 2_666 . ?
Ag6 Ag12 Ag13 55.8(3) . . ?
Au6 Ag12 Ag13 57.81(15) . . ?
Ag5 Ag12 Ag13 56.3(3) . . ?
Au5 Ag12 Ag13 57.6(3) . . ?
Au4 Ag12 Ag13 103.78(18) . . ?
Ag4 Ag12 Ag13 103.0(3) . . ?
Ag11 Ag12 Ag13 109.81(2) . . ?
C17 Ag12 Ag16 48.99(17) . . ?
Cl1 Ag12 Ag16 132.01(5) 2_666 . ?
Ag6 Ag12 Ag16 59.3(3) . . ?
Au6 Ag12 Ag16 57.55(14) . . ?
Ag5 Ag12 Ag16 105.6(2) . . ?
Au5 Ag12 Ag16 103.4(3) . . ?
Au4 Ag12 Ag16 54.34(15) . . ?
Ag4 Ag12 Ag16 53.7(3) . . ?
Ag11 Ag12 Ag16 102.66(2) . . ?
Ag13 Ag12 Ag16 111.65(2) . . ?
C57 Ag13 Cl1 115.9(2) . 2_666 ?
C57 Ag13 Cl2 93.97(18) . 2_666 ?
Cl1 Ag13 Cl2 86.90(6) 2_666 2_666 ?
C57 Ag13 Ag1 87.8(4) . . ?
Cl1 Ag13 Ag1 153.9(3) 2_666 . ?
Cl2 Ag13 Ag1 102.8(3) 2_666 . ?
C57 Ag13 Ag6 110.3(4) . . ?
Cl1 Ag13 Ag6 100.3(3) 2_666 . ?
Cl2 Ag13 Ag6 147.8(3) 2_666 . ?
Ag1 Ag13 Ag6 59.1(4) . . ?
C57 Ag13 Au1 87.0(3) . . ?
Cl1 Ag13 Au1 154.20(17) 2_666 . ?
Cl2 Ag13 Au1 103.97(13) 2_666 . ?
C57 Ag13 Ag5 145.7(4) . . ?
Cl1 Ag13 Ag5 98.3(3) 2_666 . ?
Cl2 Ag13 Ag5 89.0(2) 2_666 . ?
Ag1 Ag13 Ag5 58.3(4) . . ?
Ag6 Ag13 Ag5 59.0(4) . . ?
C57 Ag13 Au6 109.7(2) . . ?
Cl1 Ag13 Au6 101.29(18) 2_666 . ?
Cl2 Ag13 Au6 147.67(17) 2_666 . ?
Au1 Ag13 Au6 57.5(2) . . ?
C57 Ag13 Au5 144.9(4) . . ?
Cl1 Ag13 Au5 99.0(4) 2_666 . ?
Cl2 Ag13 Au5 91.0(2) 2_666 . ?
Au1 Ag13 Au5 58.2(4) . . ?
Au6 Ag13 Au5 57.0(3) . . ?
C57 Ag13 Ag14 53.37(17) . . ?
Cl1 Ag13 Ag14 125.78(5) 2_666 . ?
Cl2 Ag13 Ag14 140.00(5) 2_666 . ?
Ag1 Ag13 Ag14 59.0(3) . . ?
Ag6 Ag13 Ag14 57.1(3) . . ?
Au1 Ag13 Ag14 57.67(14) . . ?
Ag5 Ag13 Ag14 105.8(3) . . ?
Au6 Ag13 Ag14 56.40(17) . . ?
Au5 Ag13 Ag14 103.9(3) . . ?
C57 Ag13 Ag12 147.91(19) . . ?
Cl1 Ag13 Ag12 52.31(4) 2_666 . ?
Cl2 Ag13 Ag12 113.07(5) 2_666 . ?
Ag1 Ag13 Ag12 101.9(3) . . ?
Ag6 Ag13 Ag12 53.7(3) . . ?
Au1 Ag13 Ag12 102.01(16) . . ?
Ag5 Ag13 Ag12 55.9(3) . . ?
Au6 Ag13 Ag12 54.68(18) . . ?
Au5 Ag13 Ag12 55.4(3) . . ?
Ag14 Ag13 Ag12 105.84(2) . . ?
C57 Ag13 Ag9 105.3(2) . 2_666 ?
Cl1 Ag13 Ag9 121.30(5) 2_666 2_666 ?
Cl2 Ag13 Ag9 49.11(4) 2_666 2_666 ?
Au1 Ag13 Ag9 57.61(13) . 2_666 ?
Au6 Ag13 Ag9 101.92(16) . 2_666 ?
Au5 Ag13 Ag9 54.4(3) . 2_666 ?
Ag14 Ag13 Ag9 112.00(2) . 2_666 ?
Ag12 Ag13 Ag9 105.46(2) . 2_666 ?
C25 Ag14 C57 101.3(3) . . ?
C25 Ag14 C26 27.3(2) . . ?
C57 Ag14 C26 97.1(3) . . ?
C25 Ag14 Ag6 83.8(3) . . ?
C57 Ag14 Ag6 108.4(3) . . ?
C26 Ag14 Ag6 110.6(3) . . ?
C25 Ag14 Au6 84.0(2) . . ?
C57 Ag14 Au6 111.1(2) . . ?
C26 Ag14 Au6 110.5(2) . . ?
C25 Ag14 Au1 141.0(2) . . ?
C57 Ag14 Au1 85.6(2) . . ?
C26 Ag14 Au1 168.4(2) . . ?
Au6 Ag14 Au1 58.2(2) . . ?
C25 Ag14 Ag1 139.5(3) . . ?
C57 Ag14 Ag1 83.6(3) . . ?
C26 Ag14 Ag1 166.8(3) . . ?
Ag6 Ag14 Ag1 57.1(4) . . ?
C25 Ag14 Au2 111.5(2) . . ?
C57 Ag14 Au2 142.7(2) . . ?
C26 Ag14 Au2 120.2(2) . . ?
Au6 Ag14 Au2 57.4(2) . . ?
Au1 Ag14 Au2 57.70(19) . . ?
C25 Ag14 Ag2 113.0(3) . . ?
C57 Ag14 Ag2 141.9(3) . . ?
C26 Ag14 Ag2 121.0(3) . . ?
Ag6 Ag14 Ag2 61.4(5) . . ?
Ag1 Ag14 Ag2 59.7(4) . . ?
C25 Ag14 Au10 142.09(17) . . ?
C57 Ag14 Au10 41.6(2) . . ?
C26 Ag14 Au10 128.55(18) . . ?
Ag6 Ag14 Au10 111.4(2) . . ?
Au6 Ag14 Au10 112.82(14) . . ?
Au1 Ag14 Au10 59.80(15) . . ?
Ag1 Ag14 Au10 59.3(3) . . ?
Au2 Ag14 Au10 106.04(14) . . ?
Ag2 Ag14 Au10 104.7(3) . . ?
C25 Ag14 Au9 87.69(17) . . ?
C57 Ag14 Au9 142.13(17) . . ?
C26 Ag14 Au9 74.30(17) . . ?
Ag6 Ag14 Au9 109.1(3) . . ?
Au6 Ag14 Au9 106.42(13) . . ?
Au1 Ag14 Au9 110.29(13) . . ?
Ag1 Ag14 Au9 113.1(3) . . ?
Au2 Ag14 Au9 59.12(16) . . ?
Ag2 Ag14 Au9 58.5(3) . . ?
Au10 Ag14 Au9 116.885(19) . . ?
C25 Ag14 Ag13 97.46(17) . . ?
C57 Ag14 Ag13 51.97(17) . . ?
C26 Ag14 Ag13 116.38(17) . . ?
Ag6 Ag14 Ag13 56.6(2) . . ?
Au6 Ag14 Ag13 59.15(13) . . ?
Au1 Ag14 Ag13 56.87(13) . . ?
Ag1 Ag14 Ag13 54.1(3) . . ?
Au2 Ag14 Ag13 104.76(17) . . ?
Ag2 Ag14 Ag13 105.4(3) . . ?
Au10 Ag14 Ag13 67.298(16) . . ?
Au9 Ag14 Ag13 163.74(2) . . ?
C9 Ag15 C10 27.6(3) . . ?
C9 Ag15 C25 114.1(2) . . ?
C10 Ag15 C25 88.6(3) . . ?
C9 Ag15 Ag3 83.2(4) . . ?
C10 Ag15 Ag3 109.6(4) . . ?
C25 Ag15 Ag3 137.5(4) . . ?
C9 Ag15 Au2 137.0(3) . . ?
C10 Ag15 Au2 164.1(3) . . ?
C25 Ag15 Au2 107.3(2) . . ?
C9 Ag15 Au6 117.6(3) . . ?
C10 Ag15 Au6 126.0(3) . . ?
C25 Ag15 Au6 80.6(2) . . ?
Au2 Ag15 Au6 57.9(2) . . ?
C9 Ag15 Au3 83.6(2) . . ?
C10 Ag15 Au3 109.9(3) . . ?
C25 Ag15 Au3 136.6(2) . . ?
Au2 Ag15 Au3 57.6(2) . . ?
Au6 Ag15 Au3 56.5(2) . . ?
C9 Ag15 Ag8 85.80(19) . . ?
C10 Ag15 Ag8 106.6(2) . . ?
C25 Ag15 Ag8 154.28(17) . . ?
Ag3 Ag15 Ag8 57.2(4) . . ?
Au2 Ag15 Ag8 59.17(17) . . ?
Au6 Ag15 Ag8 105.26(16) . . ?
Au3 Ag15 Ag8 57.99(17) . . ?
C9 Ag15 Ag2 137.8(4) . . ?
C10 Ag15 Ag2 164.6(4) . . ?
C25 Ag15 Ag2 106.8(4) . . ?
Ag3 Ag15 Ag2 58.9(5) . . ?
Ag8 Ag15 Ag2 59.2(3) . . ?
C9 Ag15 Ag6 118.1(4) . . ?
C10 Ag15 Ag6 125.4(4) . . ?
C25 Ag15 Ag6 78.5(3) . . ?
Ag3 Ag15 Ag6 59.5(4) . . ?
Ag8 Ag15 Ag6 107.3(3) . . ?
Ag2 Ag15 Ag6 59.9(5) . . ?
C9 Ag15 Au7 90.82(18) . . ?
C10 Ag15 Au7 76.87(19) . . ?
C25 Ag15 Au7 41.08(17) . . ?
Ag3 Ag15 Au7 104.5(4) . . ?
Au2 Ag15 Au7 114.32(17) . . ?
Au6 Ag15 Au7 60.62(16) . . ?
Au3 Ag15 Au7 103.71(17) . . ?
Ag8 Ag15 Au7 161.64(2) . . ?
Ag2 Ag15 Au7 114.7(3) . . ?
Ag6 Ag15 Au7 58.8(3) . . ?
C9 Ag15 Au9 134.73(18) . . ?
C10 Ag15 Au9 125.48(19) . . ?
C25 Ag15 Au9 83.92(16) . . ?
Ag3 Ag15 Au9 111.9(4) . . ?
Au2 Ag15 Au9 59.33(18) . . ?
Au6 Ag15 Au9 105.82(17) . . ?
Au3 Ag15 Au9 112.15(17) . . ?
Ag8 Ag15 Au9 70.365(17) . . ?
Ag2 Ag15 Au9 58.1(4) . . ?
Ag6 Ag15 Au9 105.8(3) . . ?
Au7 Ag15 Au9 122.95(2) . . ?
C17 Ag16 C65 105.3(3) . . ?
C17 Ag16 Ag4 109.2(4) . . ?
C65 Ag16 Ag4 86.3(4) . . ?
C17 Ag16 Au4 108.3(3) . . ?
C65 Ag16 Au4 85.5(3) . . ?
C17 Ag16 Ag3 139.2(4) . . ?
C65 Ag16 Ag3 111.6(4) . . ?
Ag4 Ag16 Ag3 58.1(5) . . ?
C17 Ag16 Au3 139.5(2) . . ?
C65 Ag16 Au3 110.6(2) . . ?
Au4 Ag16 Au3 57.8(2) . . ?
C17 Ag16 Au6 84.1(2) . . ?
C65 Ag16 Au6 141.9(3) . . ?
Au4 Ag16 Au6 56.7(2) . . ?
Au3 Ag16 Au6 55.9(2) . . ?
C17 Ag16 Ag6 81.8(3) . . ?
C65 Ag16 Ag6 141.7(4) . . ?
Ag4 Ag16 Ag6 56.5(5) . . ?
Ag3 Ag16 Ag6 58.5(4) . . ?
C17 Ag16 Au7 41.33(19) . . ?
C65 Ag16 Au7 145.50(17) . . ?
Ag4 Ag16 Au7 110.2(4) . . ?
Au4 Ag16 Au7 110.26(18) . . ?
Ag3 Ag16 Au7 102.7(4) . . ?
Au3 Ag16 Au7 103.64(17) . . ?
Au6 Ag16 Au7 58.97(16) . . ?
Ag6 Ag16 Au7 57.6(3) . . ?
C17 Ag16 Au12 143.97(19) . . ?
C65 Ag16 Au12 86.80(17) . . ?
Ag4 Ag16 Au12 105.4(4) . . ?
Au4 Ag16 Au12 106.42(19) . . ?
Ag3 Ag16 Au12 56.7(3) . . ?
Au3 Ag16 Au12 57.73(13) . . ?
Au6 Ag16 Au12 107.34(14) . . ?
Ag6 Ag16 Au12 109.7(3) . . ?
Au7 Ag16 Au12 115.70(2) . . ?
C17 Ag16 Ag10 152.82(19) . . ?
C65 Ag16 Ag10 53.79(17) . . ?
Ag4 Ag16 Ag10 57.5(3) . . ?
Au4 Ag16 Ag10 57.87(18) . . ?
Ag3 Ag16 Ag10 57.9(4) . . ?
Au3 Ag16 Ag10 56.84(17) . . ?
Au6 Ag16 Ag10 102.66(16) . . ?
Ag6 Ag16 Ag10 104.3(3) . . ?
Au7 Ag16 Ag10 160.09(2) . . ?
Au12 Ag16 Ag10 59.499(15) . . ?
C17 Ag16 Ag12 51.64(18) . . ?
C65 Ag16 Ag12 102.90(18) . . ?
Ag4 Ag16 Ag12 57.6(4) . . ?
Au4 Ag16 Ag12 56.77(18) . . ?
Ag3 Ag16 Ag12 102.3(3) . . ?
Au3 Ag16 Ag12 101.29(13) . . ?
Au6 Ag16 Ag12 54.03(15) . . ?
Ag6 Ag16 Ag12 51.8(3) . . ?
Au7 Ag16 Ag12 65.637(16) . . ?
Au12 Ag16 Ag12 159.01(2) . . ?
Ag10 Ag16 Ag12 111.43(2) . . ?
P1 Ag17 Cl1 137.64(7) . . ?
P1 Ag17 Cl2 119.99(8) . . ?
Cl1 Ag17 Cl2 90.14(6) . . ?
P1 Ag17 Au8 101.61(6) . . ?
Cl1 Ag17 Au8 110.16(5) . . ?
Cl2 Ag17 Au8 85.96(4) . . ?
Ag17 Cl1 Ag12 100.18(7) . 2_666 ?
Ag17 Cl1 Ag13 88.30(6) . 2_666 ?
Ag12 Cl1 Ag13 74.82(5) 2_666 2_666 ?
Ag9 Cl2 Ag17 114.62(7) . . ?
Ag9 Cl2 Ag13 77.75(5) . 2_666 ?
Ag17 Cl2 Ag13 86.30(6) . 2_666 ?
C201 P1 C113 105.6(4) . . ?
C101 P1 C113 105.6(4) . . ?
C201 P1 C207 105.9(4) . . ?
C113 P1 C207 106.0(4) . . ?
C101 P1 C107 105.9(4) . . ?
C113 P1 C107 106.0(4) . . ?
C201 P1 Ag17 110.9(3) . . ?
C101 P1 Ag17 110.9(3) . . ?
C113 P1 Ag17 115.9(3) . . ?
C207 P1 Ag17 111.8(3) . . ?
C107 P1 Ag17 111.8(3) . . ?
C2 C1 Au12 173.1(7) . . ?
C2 C1 Ag9 91.4(5) . . ?
Au12 C1 Ag9 93.5(3) . . ?
C2 C1 Ag10 98.5(6) . . ?
Au12 C1 Ag10 87.2(3) . . ?
Ag9 C1 Ag10 79.5(2) . . ?
C1 C2 C3A 171.5(8) . . ?
C1 C2 C3 171.5(8) . . ?
C4 C3 C8 116.5(11) . . ?
C4 C3 C2 124.5(10) . . ?
C8 C3 C2 119.0(8) . . ?
C3 C4 C5 121.8(15) . . ?
C3 C4 H4 119.1 . . ?
C5 C4 H4 119.1 . . ?
C6 C5 C4 122.7(17) . . ?
C6 C5 H5 118.7 . . ?
C4 C5 H5 118.7 . . ?
C5 C6 C7 115.5(14) . . ?
C5 C6 H6 122.2 . . ?
C7 C6 H6 122.2 . . ?
C8 C7 C6 126.3(17) . . ?
C8 C7 F1 123.6(14) . . ?
C6 C7 F1 110.0(14) . . ?
C7 C8 C3 117.2(13) . . ?
C7 C8 H8 121.4 . . ?
C3 C8 H8 121.4 . . ?
C4A C3A C8A 124.9(18) . . ?
C4A C3A C2 131.0(16) . . ?
C8A C3A C2 104.1(15) . . ?
C3A C4A C5A 119(2) . . ?
C3A C4A H4A 120.4 . . ?
C5A C4A H4A 120.4 . . ?
C6A C5A C4A 119(3) . . ?
C6A C5A H5A 120.4 . . ?
C4A C5A H5A 120.4 . . ?
C5A C6A C7A 117(2) . . ?
C5A C6A H6A 121.5 . . ?
C7A C6A H6A 121.5 . . ?
F1A C7A C8A 125(3) . . ?
F1A C7A C6A 104(3) . . ?
C8A C7A C6A 132(3) . . ?
C7A C8A C3A 108(2) . . ?
C7A C8A H8A 125.9 . . ?
C3A C8A H8A 125.9 . . ?
C10 C9 Au12 174.3(7) . . ?
C10 C9 Ag15 80.9(6) . . ?
Au12 C9 Ag15 104.4(3) . . ?
C9 C10 C11 175.0(9) . . ?
C9 C10 Ag15 71.5(5) . . ?
C11 C10 Ag15 113.4(6) . . ?
C16 C11 C12 119.3(9) . . ?
C16 C11 C10 121.0(9) . . ?
C12 C11 C10 119.8(9) . . ?
C13 C12 C11 116.1(11) . . ?
C13 C12 H12 121.9 . . ?
C11 C12 H12 121.9 . . ?
C14 C13 F2 118.4(12) . . ?
C14 C13 C12 125.6(12) . . ?
F2 C13 C12 116.0(13) . . ?
C13 C14 C15 117.9(12) . . ?
C13 C14 H14 121.0 . . ?
C15 C14 H14 121.0 . . ?
C16 C15 C14 118.2(13) . . ?
C16 C15 H15 120.9 . . ?
C14 C15 H15 120.9 . . ?
C11 C16 C15 122.8(12) . . ?
C11 C16 H16 118.6 . . ?
C15 C16 H16 118.6 . . ?
C18 C17 Au7 172.1(7) . . ?
C18 C17 Ag16 103.4(6) . . ?
Au7 C17 Ag16 83.3(3) . . ?
C18 C17 Ag12 90.7(6) . . ?
Au7 C17 Ag12 94.6(3) . . ?
Ag16 C17 Ag12 79.4(2) . . ?
C17 C18 C19A 171.7(9) . . ?
C17 C18 C19 171.7(9) . . ?
C24 C19 C20 119.0(10) . . ?
C24 C19 C18 121.0(11) . . ?
C20 C19 C18 120.0(11) . . ?
C21 C20 C19 119.2(16) . . ?
C21 C20 H20 120.4 . . ?
C19 C20 H20 120.4 . . ?
C22 C21 C20 121.1(17) . . ?
C22 C21 H21 119.4 . . ?
C20 C21 H21 119.4 . . ?
C21 C22 C23 119.1(13) . . ?
C21 C22 H22 120.5 . . ?
C23 C22 H22 120.5 . . ?
C22 C23 C24 123.5(18) . . ?
C22 C23 F3 116.0(15) . . ?
C24 C23 F3 120.5(17) . . ?
C19 C24 C23 118.0(16) . . ?
C19 C24 H24 121.0 . . ?
C23 C24 H24 121.0 . . ?
C24A C19A C20A 121(2) . . ?
C24A C19A C18 110.8(19) . . ?
C20A C19A C18 128.3(19) . . ?
C21A C20A C19A 119(3) . . ?
C21A C20A H20A 120.4 . . ?
C19A C20A H20A 120.4 . . ?
C22A C21A C20A 120(3) . . ?
C22A C21A H21A 119.9 . . ?
C20A C21A H21A 119.9 . . ?
C21A C22A C23A 119(2) . . ?
C21A C22A H22A 120.4 . . ?
C23A C22A H22A 120.4 . . ?
C22A C23A F3A 116(4) . . ?
C22A C23A C24A 125(3) . . ?
F3A C23A C24A 119(4) . . ?
C19A C24A C23A 116(3) . . ?
C19A C24A H24A 122.1 . . ?
C23A C24A H24A 122.1 . . ?
C26 C25 Au7 173.6(6) . . ?
C26 C25 Ag14 80.5(5) . . ?
Au7 C25 Ag14 104.2(3) . . ?
C26 C25 Ag15 109.1(6) . . ?
Au7 C25 Ag15 76.7(2) . . ?
Ag14 C25 Ag15 74.51(18) . . ?
C25 C26 C27 174.2(8) . . ?
C25 C26 Ag14 72.2(5) . . ?
C27 C26 Ag14 113.0(5) . . ?
C32 C27 C28 119.7(8) . . ?
C32 C27 C26 121.6(7) . . ?
C28 C27 C26 118.7(7) . . ?
C29 C28 C27 117.8(9) . . ?
C29 C28 H28 121.1 . . ?
C27 C28 H28 121.1 . . ?
F4 C29 C30 118.7(8) . . ?
F4 C29 C28 118.0(9) . . ?
C30 C29 C28 123.3(9) . . ?
C29 C30 C31 118.5(8) . . ?
C29 C30 H30 120.7 . . ?
C31 C30 H30 120.7 . . ?
C32 C31 C30 119.6(9) . . ?
C32 C31 H31 120.2 . . ?
C30 C31 H31 120.2 . . ?
C31 C32 C27 120.9(9) . . ?
C31 C32 H32 119.5 . . ?
C27 C32 H32 119.5 . . ?
C34 C33 Au9 165.7(7) . . ?
C34 C33 Ag8 86.8(6) . . ?
Au9 C33 Ag8 101.3(3) . . ?
C33 C34 C35 172.6(9) . . ?
C33 C34 Ag8 66.3(5) . . ?
C35 C34 Ag8 120.8(6) . . ?
C40 C35 C36 119.0(8) . . ?
C40 C35 C34 121.3(8) . . ?
C36 C35 C34 119.7(8) . . ?
C37 C36 C35 119.4(9) . . ?
C37 C36 H36 120.3 . . ?
C35 C36 H36 120.3 . . ?
F5 C37 C36 122.8(10) . . ?
F5 C37 C38 114.7(9) . . ?
C36 C37 C38 122.3(10) . . ?
C36 C37 H37 118.8 . . ?
C38 C37 H37 118.8 . . ?
C39 C38 C37 117.5(9) . . ?
C39 C38 H38 121.2 . . ?
C37 C38 H38 121.2 . . ?
F5A C39 C38 117.1(11) . . ?
F5A C39 C40 120.8(12) . . ?
C38 C39 C40 121.6(10) . . ?
C38 C39 H39 119.2 . . ?
C40 C39 H39 119.2 . . ?
C35 C40 C39 120.1(10) . . ?
C35 C40 H40 120.0 . . ?
C39 C40 H40 120.0 . . ?
C42 C41 Au9 170.6(6) . . ?
C42 C41 Ag7 85.7(5) . . ?
Au9 C41 Ag7 101.2(3) . . ?
C41 C42 C43 177.7(7) . . ?
C41 C42 Ag7 67.3(5) . . ?
C43 C42 Ag7 114.7(5) . . ?
C48 C43 C44 120.1(8) . . ?
C48 C43 C42 120.6(8) . . ?
C44 C43 C42 119.2(8) . . ?
C45 C44 C43 117.5(9) . . ?
C45 C44 H44 121.2 . . ?
C43 C44 H44 121.2 . . ?
C46 C45 C44 123.2(10) . . ?
C46 C45 F6A 118.5(11) . . ?
C44 C45 F6A 118.1(11) . . ?
C46 C45 H45 118.4 . . ?
C44 C45 H45 118.4 . . ?
C47 C46 C45 117.9(10) . . ?
C47 C46 H46 121.0 . . ?
C45 C46 H46 121.0 . . ?
F6 C47 C46 120.1(11) . . ?
F6 C47 C48 118.1(11) . . ?
C46 C47 C48 121.7(10) . . ?
C46 C47 H47 119.1 . . ?
C48 C47 H47 119.1 . . ?
C47 C48 C43 119.5(9) . . ?
C47 C48 H48 120.3 . . ?
C43 C48 H48 120.3 . . ?
C50 C49 Au10 164.7(7) . . ?
C50 C49 Ag10 92.3(6) . 2_666 ?
Au10 C49 Ag10 101.1(3) . 2_666 ?
C49 C50 C51A 174.5(19) . . ?
C49 C50 C51 161.7(13) . . ?
C56 C51 C52 115.5(17) . . ?
C56 C51 C50 123.4(19) . . ?
C52 C51 C50 120(2) . . ?
C53 C52 C51 120(2) . . ?
C53 C52 H52 120.2 . . ?
C51 C52 H52 120.2 . . ?
F7 C53 C52 118(2) . . ?
F7 C53 C54 118(2) . . ?
C52 C53 C54 124(2) . . ?
C55 C54 C53 114(2) . . ?
C55 C54 H54 123.2 . . ?
C53 C54 H54 123.2 . . ?
C54 C55 C56 124(3) . . ?
C54 C55 H55 117.8 . . ?
C56 C55 H55 117.8 . . ?
C51 C56 C55 122(2) . . ?
C51 C56 H56 118.9 . . ?
C55 C56 H56 118.9 . . ?
C56A C51A C52A 117.6(13) . . ?
C56A C51A C50 127.0(18) . . ?
C52A C51A C50 115.3(17) . . ?
C53A C52A C51A 118.1(16) . . ?
C53A C52A H52A 120.9 . . ?
C51A C52A H52A 120.9 . . ?
F7A C53A C52A 116.4(18) . . ?
F7A C53A C54A 119.7(18) . . ?
C52A C53A C54A 123.8(18) . . ?
C55A C54A C53A 115.7(16) . . ?
C55A C54A H54A 122.2 . . ?
C53A C54A H54A 122.2 . . ?
C54A C55A C56A 122.9(19) . . ?
C54A C55A H55A 118.6 . . ?
C56A C55A H55A 118.6 . . ?
C51A C56A C55A 121.7(15) . . ?
C51A C56A H56A 119.2 . . ?
C55A C56A H56A 119.2 . . ?
C58 C57 Au10 168.3(7) . . ?
C58 C57 Ag13 93.9(6) . . ?
Au10 C57 Ag13 95.1(3) . . ?
C58 C57 Ag14 110.1(6) . . ?
Au10 C57 Ag14 79.6(3) . . ?
Ag13 C57 Ag14 74.7(2) . . ?
C57 C58 C59 172.3(9) . . ?
C64 C59 C60 120.0(9) . . ?
C64 C59 C58 121.6(8) . . ?
C60 C59 C58 118.4(9) . . ?
C59 C60 C61 119.0(10) . . ?
C59 C60 H60 120.5 . . ?
C61 C60 H60 120.5 . . ?
C62 C61 C60 121.3(9) . . ?
C62 C61 H61 119.4 . . ?
C60 C61 H61 119.4 . . ?
C63 C62 C61 117.4(9) . . ?
C63 C62 H62 121.3 . . ?
C61 C62 H62 121.3 . . ?
C62 C63 F8 118.5(9) . . ?
C62 C63 C64 123.8(10) . . ?
F8 C63 C64 117.8(9) . . ?
C59 C64 C63 118.5(9) . . ?
C59 C64 H64 120.7 . . ?
C63 C64 H64 120.7 . . ?
C66 C65 Au11 172.7(7) . . ?
C66 C65 Ag16 88.4(6) . . ?
Au11 C65 Ag16 98.8(3) . . ?
C66 C65 Ag10 100.5(5) . . ?
Au11 C65 Ag10 80.8(3) . . ?
Ag16 C65 Ag10 76.1(2) . . ?
C65 C66 C67A 167.6(14) . . ?
C65 C66 C67 168.9(10) . . ?
C68 C67 C72 120.3(12) . . ?
C68 C67 C66 121.5(12) . . ?
C72 C67 C66 118.2(12) . . ?
C69 C68 C67 118.7(16) . . ?
C69 C68 H68 120.6 . . ?
C67 C68 H68 120.6 . . ?
C70 C69 C68 125(2) . . ?
C70 C69 F9 116.8(15) . . ?
C68 C69 F9 118.3(18) . . ?
C69 C70 C71 115.8(16) . . ?
C69 C70 H70 122.1 . . ?
C71 C70 H70 122.1 . . ?
C70 C71 C72 123.7(18) . . ?
C70 C71 H71 118.1 . . ?
C72 C71 H71 118.1 . . ?
C71 C72 C67 116.6(16) . . ?
C71 C72 H72 121.7 . . ?
C67 C72 H72 121.7 . . ?
C68A C67A C72A 121(2) . . ?
C68A C67A C66 113(2) . . ?
C72A C67A C66 126(2) . . ?
C69A C68A C67A 120(2) . . ?
C69A C68A H68A 120.0 . . ?
C67A C68A H68A 120.0 . . ?
C70A C69A C68A 123(3) . . ?
C70A C69A F9A 120(3) . . ?
C68A C69A F9A 117(3) . . ?
C69A C70A C71A 117(2) . . ?
C69A C70A H70A 121.4 . . ?
C71A C70A H70A 121.4 . . ?
C70A C71A C72A 124(3) . . ?
C70A C71A H71A 118.1 . . ?
C72A C71A H71A 118.1 . . ?
C67A C72A C71A 116(2) . . ?
C67A C72A H72A 122.2 . . ?
C71A C72A H72A 122.2 . . ?
C74 C73 Au11 173.9(7) . . ?
C74 C73 Ag11 79.5(5) . . ?
Au11 C73 Ag11 99.0(3) . . ?
C73 C74 C75 173.0(8) . . ?
C73 C74 Ag11 72.2(5) . . ?
C75 C74 Ag11 114.3(5) . . ?
C80 C75 C76 118.9(8) . . ?
C80 C75 C74 122.3(7) . . ?
C76 C75 C74 118.7(8) . . ?
C77 C76 C75 120.0(9) . . ?
C77 C76 H76 120.0 . . ?
C75 C76 H76 120.0 . . ?
C78 C77 C76 121.1(9) . . ?
C78 C77 H77 119.4 . . ?
C76 C77 H77 119.4 . . ?
C79 C78 C77 118.7(9) . . ?
C79 C78 H78 120.7 . . ?
C77 C78 H78 120.7 . . ?
C78 C79 F10 119.5(8) . . ?
C78 C79 C80 122.0(9) . . ?
F10 C79 C80 118.4(8) . . ?
C75 C80 C79 119.2(8) . . ?
C75 C80 H80 120.4 . . ?
C79 C80 H80 120.4 . . ?
C82 C81 Au8 169.5(7) . . ?
C82 C81 Ag8 110.3(6) . . ?
Au8 C81 Ag8 79.8(3) . . ?
C81 C82 C83 177.1(15) . . ?
C81 C82 C83A 176(3) . . ?
C88 C83 C84 119.9(12) . . ?
C88 C83 C82 122(2) . . ?
C84 C83 C82 118(2) . . ?
C85 C84 C83 115.3(14) . . ?
C85 C84 H84 122.4 . . ?
C83 C84 H84 122.4 . . ?
C84 C85 C86 127.9(16) . . ?
C84 C85 H85 116.0 . . ?
C86 C85 H85 116.0 . . ?
C87 C86 C85 113.3(13) . . ?
C87 C86 H86 123.4 . . ?
C85 C86 H86 123.4 . . ?
C86 C87 F11 124.5(14) . . ?
C86 C87 C88 125.2(16) . . ?
F11 C87 C88 110.4(15) . . ?
C83 C88 C87 118.4(15) . . ?
C83 C88 H88 120.8 . . ?
C87 C88 H88 120.8 . . ?
C88A C83A C84A 120(2) . . ?
C88A C83A C82 133(5) . . ?
C84A C83A C82 107(4) . . ?
C85A C84A C83A 114(2) . . ?
C85A C84A H84A 123.0 . . ?
C83A C84A H84A 123.0 . . ?
C84A C85A C86A 129(3) . . ?
C84A C85A H85A 115.5 . . ?
C86A C85A H85A 115.5 . . ?
C87A C86A C85A 114(2) . . ?
C87A C86A H86A 123.1 . . ?
C85A C86A H86A 123.1 . . ?
C86A C87A F11A 138(3) . . ?
C86A C87A C88A 124(3) . . ?
F11A C87A C88A 98(3) . . ?
C83A C88A C87A 119(3) . . ?
C83A C88A H88A 120.6 . . ?
C87A C88A H88A 120.6 . . ?
C90 C89 Au8 159.8(7) . . ?
C90 C89 Ag11 116.8(6) . 2_666 ?
Au8 C89 Ag11 82.8(3) . 2_666 ?
C89 C90 C91 170.4(10) . . ?
C92 C91 C96 120.0(8) . . ?
C92 C91 C90 119.8(8) . . ?
C96 C91 C90 120.0(8) . . ?
C93 C92 C91 121.1(10) . . ?
C93 C92 H92 119.5 . . ?
C91 C92 H92 119.5 . . ?
C92 C93 C94 119.1(10) . . ?
C92 C93 H93 120.4 . . ?
C94 C93 H93 120.4 . . ?
C95 C94 C93 118.6(10) . . ?
C95 C94 H94 120.7 . . ?
C93 C94 H94 120.7 . . ?
C94 C95 C96 123.5(10) . . ?
C94 C95 F12 118.9(9) . . ?
C96 C95 F12 117.6(9) . . ?
C95 C96 C91 117.7(9) . . ?
C95 C96 H96 121.1 . . ?
C91 C96 H96 121.1 . . ?
C106 C101 C102 119.1(14) . . ?
C106 C101 P1 120.9(12) . . ?
C102 C101 P1 120.1(12) . . ?
C103 C102 C101 119.1(16) . . ?
C103 C102 H102 120.5 . . ?
C101 C102 H102 120.5 . . ?
C104 C103 C102 121.0(16) . . ?
C104 C103 H103 119.5 . . ?
C102 C103 H103 119.5 . . ?
C103 C104 C105 120.7(16) . . ?
C103 C104 H104 119.6 . . ?
C105 C104 H104 119.7 . . ?
C106 C105 C104 118.7(17) . . ?
C106 C105 H105 120.6 . . ?
C104 C105 H105 120.6 . . ?
C105 C106 C101 121.3(16) . . ?
C105 C106 H106 119.3 . . ?
C101 C106 H106 119.3 . . ?
C202 C201 C206 117.5(16) . . ?
C202 C201 P1 127.6(15) . . ?
C206 C201 P1 114.7(14) . . ?
C203 C202 C201 120.6(18) . . ?
C203 C202 H202 119.7 . . ?
C201 C202 H202 119.7 . . ?
C204 C203 C202 120.4(18) . . ?
C204 C203 H203 119.8 . . ?
C202 C203 H203 119.8 . . ?
C203 C204 C205 120.8(18) . . ?
C203 C204 H204 119.6 . . ?
C205 C204 H204 119.6 . . ?
C206 C205 C204 118.8(19) . . ?
C206 C205 H205 120.6 . . ?
C204 C205 H205 120.6 . . ?
C205 C206 C201 121.9(18) . . ?
C205 C206 H206 119.1 . . ?
C201 C206 H206 119.1 . . ?
C112 C107 C108 118.3(9) . . ?
C112 C107 P1 116.5(7) . . ?
C108 C107 P1 125.1(8) . . ?
C109 C108 C107 120.9(10) . . ?
C109 C108 H108 119.6 . . ?
C107 C108 H108 119.6 . . ?
C110 C109 C108 120.9(11) . . ?
C110 C109 H109 119.5 . . ?
C108 C109 H109 119.5 . . ?
C109 C110 C111 119.6(10) . . ?
C109 C110 H110 120.2 . . ?
C111 C110 H110 120.2 . . ?
C112 C111 C110 119.3(10) . . ?
C112 C111 H111 120.4 . . ?
C110 C111 H111 120.4 . . ?
C111 C112 C107 121.0(10) . . ?
C111 C112 H112 119.5 . . ?
C107 C112 H112 119.5 . . ?
C212 C207 C208 118(2) . . ?
C212 C207 P1 124(2) . . ?
C208 C207 P1 118(2) . . ?
C209 C208 C207 120(2) . . ?
C209 C208 H208 120.0 . . ?
C207 C208 H208 120.0 . . ?
C210 C209 C208 122(3) . . ?
C210 C209 H209 119.1 . . ?
C208 C209 H209 119.1 . . ?
C209 C210 C211 119(2) . . ?
C209 C210 H210 120.3 . . ?
C211 C210 H210 120.3 . . ?
C212 C211 C210 119(2) . . ?
C212 C211 H211 120.7 . . ?
C210 C211 H211 120.7 . . ?
C211 C212 C207 122(2) . . ?
C211 C212 H212 119.2 . . ?
C207 C212 H212 119.2 . . ?
C114 C113 C118 118.5(9) . . ?
C114 C113 P1 119.4(8) . . ?
C118 C113 P1 122.1(8) . . ?
C115 C114 C113 122.3(11) . . ?
C115 C114 H114 118.8 . . ?
C113 C114 H114 118.8 . . ?
C114 C115 C116 119.7(11) . . ?
C114 C115 H115 120.1 . . ?
C116 C115 H115 120.1 . . ?
C115 C116 C117 120.2(11) . . ?
C115 C116 H116 119.9 . . ?
C117 C116 H116 119.9 . . ?
C116 C117 C118 119.4(11) . . ?
C116 C117 H117 120.3 . . ?
C118 C117 H117 120.3 . . ?
C113 C118 C117 119.9(11) . . ?
C113 C118 H118 120.1 . . ?
C117 C118 H118 120.1 . . ?

loop_
_geom_bond_atom_site_label_1
_geom_bond_atom_site_label_2
_geom_bond_distance
_geom_bond_site_symmetry_2
_geom_bond_publ_flag
Au1 Au3 2.724(11) 2_666 ?
Au1 Au4 2.761(12) 2_666 ?
Au1 Au2 2.775(9) . ?
Au1 Au6 2.777(10) . ?
Au1 Au5 2.810(19) . ?
Au1 Ag10 2.830(7) 2_666 ?
Au1 Ag13 2.839(7) . ?
Au1 Ag7 2.853(7) . ?
Au1 Ag14 2.864(7) . ?
Au1 Au10 2.900(8) . ?
Au1 Ag9 2.981(6) 2_666 ?
Au2 Au5 2.74(2) 2_666 ?
Au2 Au6 2.752(12) . ?
Au2 Au3 2.770(11) . ?
Au2 Au4 2.794(11) 2_666 ?
Au2 Ag8 2.839(7) . ?
Au2 Ag15 2.840(8) . ?
Au2 Ag7 2.876(8) . ?
Au2 Ag14 2.887(9) . ?
Au2 Au9 2.930(9) . ?
Au2 Ag11 2.966(9) 2_666 ?
Au3 Au6 2.726(10) . ?
Au3 Au4 2.751(11) . ?
Au3 Au5 2.78(2) 2_666 ?
Au3 Ag9 2.810(8) . ?
Au3 Ag8 2.820(8) . ?
Au3 Ag16 2.861(9) . ?
Au3 Ag10 2.897(8) . ?
Au3 Au12 2.906(7) . ?
Au3 Ag15 2.908(8) . ?
Au4 Ag11 2.721(8) . ?
Au4 Au6 2.748(13) . ?
Au4 Au5 2.778(15) . ?
Au4 Ag16 2.830(8) . ?
Au4 Ag7 2.853(10) 2_666 ?
Au4 Ag12 2.914(10) . ?
Au4 Au11 2.930(9) . ?
Au4 Ag10 2.932(8) . ?
Au5 Ag11 2.781(18) . ?
Au5 Au6 2.803(15) . ?
Au5 Ag12 2.867(16) . ?
Au5 Ag9 2.868(14) 2_666 ?
Au5 Ag13 2.940(17) . ?
Au5 Ag8 3.066(14) 2_666 ?
Au5 Au8 3.081(16) 2_666 ?
Au6 Ag12 2.829(8) . ?
Au6 Ag14 2.847(9) . ?
Au6 Ag15 2.849(7) . ?
Au6 Ag13 2.934(6) . ?
Au6 Au7 2.935(8) . ?
Au6 Ag16 2.949(8) . ?
Au7 C25 2.001(8) . ?
Au7 C17 2.004(8) . ?
Au7 Ag6 2.894(15) . ?
Au7 Ag15 2.9641(6) . ?
Au7 Ag16 3.0133(6) . ?
Au8 C89 1.981(8) . ?
Au8 C81 2.005(8) . ?
Au8 Ag8 2.8348(6) . ?
Au8 Ag17 2.8953(7) . ?
Au8 Ag11 2.8978(6) 2_666 ?
Au8 Ag5 2.995(12) 2_666 ?
Au9 C41 1.993(8) . ?
Au9 C33 2.003(9) . ?
Au9 Ag2 2.905(18) . ?
Au9 Ag14 3.0463(6) . ?
Au9 Ag15 3.0668(6) . ?
Au10 C49 1.990(9) . ?
Au10 C57 1.991(9) . ?
Au10 Ag1 2.881(16) . ?
Au10 Ag14 2.9506(6) . ?
Au10 Ag7 3.0106(6) . ?
Au10 Ag13 3.3455(6) . ?
Au11 C65 2.005(8) . ?
Au11 C73 2.006(8) . ?
Au11 Ag4 2.975(18) . ?
Au11 Ag7 2.9937(6) 2_666 ?
Au11 Ag10 3.0588(6) . ?
Au12 C9 1.974(9) . ?
Au12 C1 1.995(9) . ?
Au12 Ag3 2.859(15) . ?
Au12 Ag16 3.1386(6) . ?
Au12 Ag10 3.1429(6) . ?
Au12 Ag9 3.2590(6) . ?
Ag1 Ag13 2.715(14) . ?
Ag1 Ag6 2.73(2) . ?
Ag1 Ag5 2.73(2) . ?
Ag1 Ag2 2.868(19) . ?
Ag1 Ag10 2.873(14) 2_666 ?
Ag1 Ag14 2.874(14) . ?
Ag1 Ag9 2.880(12) 2_666 ?
Ag1 Ag7 2.968(14) . ?
Ag2 Ag7 2.793(16) . ?
Ag2 Ag3 2.83(2) . ?
Ag2 Ag5 2.83(2) 2_666 ?
Ag2 Ag8 2.872(14) . ?
Ag2 Ag14 2.891(19) . ?
Ag2 Ag11 2.897(18) 2_666 ?
Ag2 Ag15 2.909(16) . ?
Ag2 Ag6 2.92(2) . ?
Ag3 Ag8 2.749(18) . ?
Ag3 Ag4 2.75(2) . ?
Ag3 Ag9 2.814(19) . ?
Ag3 Ag5 2.83(2) 2_666 ?
Ag3 Ag15 2.835(18) . ?
Ag3 Ag16 2.86(2) . ?
Ag3 Ag6 2.86(2) . ?
Ag3 Ag10 2.944(19) . ?
Ag4 Ag6 2.75(2) . ?
Ag4 Ag11 2.786(16) . ?
Ag4 Ag16 2.810(16) . ?
Ag4 Ag7 2.882(18) 2_666 ?
Ag4 Ag5 2.890(18) . ?
Ag4 Ag10 2.908(15) . ?
Ag4 Ag12 2.945(19) . ?
Ag5 Ag9 2.787(11) 2_666 ?
Ag5 Ag6 2.800(17) . ?
Ag5 Ag11 2.800(14) . ?
Ag5 Ag12 2.865(13) . ?
Ag5 Ag13 2.879(14) . ?
Ag5 Ag8 3.042(11) 2_666 ?
Ag6 Ag12 2.739(16) . ?
Ag6 Ag13 2.810(12) . ?
Ag6 Ag14 2.825(16) . ?
Ag6 Ag15 2.931(13) . ?
Ag6 Ag16 2.995(14) . ?
Ag7 C41 2.452(7) . ?
Ag7 C42 2.651(7) . ?
Ag7 Ag10 3.1642(7) 2_666 ?
Ag7 Ag11 3.2146(8) 2_666 ?
Ag7 Ag14 3.2237(8) . ?
Ag8 C81 2.391(7) . ?
Ag8 C33 2.439(8) . ?
Ag8 C34 2.660(8) . ?
Ag8 Ag15 2.9090(8) . ?
Ag8 Ag9 3.1614(8) . ?
Ag9 C1 2.457(7) . ?
Ag9 Cl2 2.5470(18) . ?
Ag9 Ag10 3.1896(7) . ?
Ag9 Ag13 3.2922(8) 2_666 ?
Ag10 C49 2.452(8) 2_666 ?
Ag10 C1 2.529(7) . ?
Ag10 C65 2.655(7) . ?
Ag11 C89 2.378(7) 2_666 ?
Ag11 C73 2.429(7) . ?
Ag11 C74 2.509(7) . ?
Ag11 Ag12 3.0594(8) . ?
Ag12 C17 2.593(8) . ?
Ag12 Cl1 2.627(2) 2_666 ?
Ag12 Ag13 3.2036(8) . ?
Ag12 Ag16 3.2501(8) . ?
Ag13 C57 2.519(8) . ?
Ag13 Cl1 2.6464(19) 2_666 ?
Ag13 Cl2 2.695(2) 2_666 ?
Ag13 Ag14 3.0838(7) . ?
Ag14 C25 2.500(7) . ?
Ag14 C57 2.566(8) . ?
Ag14 C26 2.590(7) . ?
Ag15 C9 2.492(8) . ?
Ag15 C10 2.595(8) . ?
Ag15 C25 2.694(7) . ?
Ag16 C17 2.495(8) . ?
Ag16 C65 2.523(8) . ?
Ag17 P1 2.394(2) . ?
Ag17 Cl1 2.571(2) . ?
Ag17 Cl2 2.618(2) . ?
P1 C201 1.802(10) . ?
P1 C101 1.802(10) . ?
P1 C113 1.816(9) . ?
P1 C207 1.819(9) . ?
P1 C107 1.819(9) . ?
F12 C95 1.362(11) . ?
C1 C2 1.225(11) . ?
C2 C3A 1.437(13) . ?
C2 C3 1.437(13) . ?
C3 C4 1.385(19) . ?
C3 C8 1.43(2) . ?
C4 C5 1.39(2) . ?
C4 H4 0.9500 . ?
C5 C6 1.32(2) . ?
C5 H5 0.9500 . ?
C6 C7 1.378(19) . ?
C6 H6 0.9500 . ?
C7 C8 1.36(2) . ?
C7 F1 1.38(2) . ?
C8 H8 0.9500 . ?
C3A C4A 1.37(3) . ?
C3A C8A 1.42(3) . ?
C4A C5A 1.41(3) . ?
C4A H4A 0.9500 . ?
C5A C6A 1.33(3) . ?
C5A H5A 0.9500 . ?
C6A C7A 1.36(2) . ?
C6A H6A 0.9500 . ?
C7A F1A 1.35(3) . ?
C7A C8A 1.35(3) . ?
C8A H8A 0.9500 . ?
C9 C10 1.217(11) . ?
C10 C11 1.446(12) . ?
C11 C16 1.370(13) . ?
C11 C12 1.389(13) . ?
C12 C13 1.381(14) . ?
C12 H12 0.9500 . ?
C13 C14 1.343(17) . ?
C13 F2 1.349(13) . ?
C14 C15 1.385(17) . ?
C14 H14 0.9500 . ?
C15 C16 1.380(14) . ?
C15 H15 0.9500 . ?
C16 H16 0.9500 . ?
C17 C18 1.214(11) . ?
C18 C19A 1.454(12) . ?
C18 C19 1.454(12) . ?
C19 C24 1.37(2) . ?
C19 C20 1.436(18) . ?
C20 C21 1.38(2) . ?
C20 H20 0.9500 . ?
C21 C22 1.34(3) . ?
C21 H21 0.9500 . ?
C22 C23 1.35(2) . ?
C22 H22 0.9500 . ?
C23 C24 1.39(2) . ?
C23 F3 1.40(2) . ?
C24 H24 0.9500 . ?
C19A C24A 1.36(3) . ?
C19A C20A 1.43(3) . ?
C20A C21A 1.38(3) . ?
C20A H20A 0.9500 . ?
C21A C22A 1.35(3) . ?
C21A H21A 0.9500 . ?
C22A C23A 1.35(3) . ?
C22A H22A 0.9500 . ?
C23A F3A 1.37(5) . ?
C23A C24A 1.39(3) . ?
C24A H24A 0.9500 . ?
C25 C26 1.206(10) . ?
C26 C27 1.463(11) . ?
C27 C32 1.376(11) . ?
C27 C28 1.405(11) . ?
C28 C29 1.364(12) . ?
C28 H28 0.9500 . ?
C29 F4 1.353(10) . ?
C29 C30 1.363(13) . ?
C30 C31 1.392(13) . ?
C30 H30 0.9500 . ?
C31 C32 1.374(12) . ?
C31 H31 0.9500 . ?
C32 H32 0.9500 . ?
C33 C34 1.206(11) . ?
C34 C35 1.426(12) . ?
C35 C40 1.382(12) . ?
C35 C36 1.391(12) . ?
C36 C37 1.377(12) . ?
C36 H36 0.9500 . ?
C37 F5 1.328(13) . ?
C37 C38 1.377(13) . ?
C37 H37 0.9500 . ?
C38 C39 1.376(14) . ?
C38 H38 0.9500 . ?
C39 F5A 1.262(16) . ?
C39 C40 1.383(13) . ?
C39 H39 0.9500 . ?
C40 H40 0.9500 . ?
C41 C42 1.208(10) . ?
C42 C43 1.447(11) . ?
C43 C48 1.380(12) . ?
C43 C44 1.395(12) . ?
C44 C45 1.371(13) . ?
C44 H44 0.9500 . ?
C45 C46 1.367(14) . ?
C45 F6A 1.390(14) . ?
C45 H45 0.9500 . ?
C46 C47 1.359(14) . ?
C46 H46 0.9500 . ?
C47 F6 1.353(15) . ?
C47 C48 1.373(12) . ?
C47 H47 0.9500 . ?
C48 H48 0.9500 . ?
C49 C50 1.208(11) . ?
C50 C51A 1.449(14) . ?
C50 C51 1.454(17) . ?
C51 C56 1.37(2) . ?
C51 C52 1.40(3) . ?
C52 C53 1.38(2) . ?
C52 H52 0.9500 . ?
C53 F7 1.35(3) . ?
C53 C54 1.41(3) . ?
C54 C55 1.31(3) . ?
C54 H54 0.9500 . ?
C55 C56 1.39(2) . ?
C55 H55 0.9500 . ?
C56 H56 0.9500 . ?
C51A C56A 1.37(2) . ?
C51A C52A 1.39(3) . ?
C52A C53A 1.39(2) . ?
C52A H52A 0.9500 . ?
C53A F7A 1.37(2) . ?
C53A C54A 1.40(3) . ?
C54A C55A 1.32(3) . ?
C54A H54A 0.9500 . ?
C55A C56A 1.384(17) . ?
C55A H55A 0.9500 . ?
C56A H56A 0.9500 . ?
C57 C58 1.216(11) . ?
C58 C59 1.444(12) . ?
C59 C64 1.366(12) . ?
C59 C60 1.379(11) . ?
C60 C61 1.401(13) . ?
C60 H60 0.9500 . ?
C61 C62 1.373(14) . ?
C61 H61 0.9500 . ?
C62 C63 1.338(13) . ?
C62 H62 0.9500 . ?
C63 F8 1.355(11) . ?
C63 C64 1.385(12) . ?
C64 H64 0.9500 . ?
C65 C66 1.196(10) . ?
C66 C67A 1.45(2) . ?
C66 C67 1.483(15) . ?
C67 C68 1.377(17) . ?
C67 C72 1.405(17) . ?
C68 C69 1.363(17) . ?
C68 H68 0.9500 . ?
C69 C70 1.35(3) . ?
C69 F9 1.38(2) . ?
C70 C71 1.37(3) . ?
C70 H70 0.9500 . ?
C71 C72 1.403(19) . ?
C71 H71 0.9500 . ?
C72 H72 0.9500 . ?
C67A C68A 1.37(2) . ?
C67A C72A 1.41(2) . ?
C68A C69A 1.37(2) . ?
C68A H68A 0.9500 . ?
C69A C70A 1.35(3) . ?
C69A F9A 1.38(3) . ?
C70A C71A 1.38(4) . ?
C70A H70A 0.9500 . ?
C71A C72A 1.41(2) . ?
C71A H71A 0.9500 . ?
C72A H72A 0.9500 . ?
C73 C74 1.206(10) . ?
C74 C75 1.450(11) . ?
C75 C80 1.371(11) . ?
C75 C76 1.391(11) . ?
C76 C77 1.365(13) . ?
C76 H76 0.9500 . ?
C77 C78 1.365(13) . ?
C77 H77 0.9500 . ?
C78 C79 1.350(12) . ?
C78 H78 0.9500 . ?
C79 F10 1.353(10) . ?
C79 C80 1.380(11) . ?
C80 H80 0.9500 . ?
C81 C82 1.198(10) . ?
C82 C83 1.436(15) . ?
C82 C83A 1.46(3) . ?
C83 C88 1.38(3) . ?
C83 C84 1.43(3) . ?
C84 C85 1.36(2) . ?
C84 H84 0.9500 . ?
C85 C86 1.388(19) . ?
C85 H85 0.9500 . ?
C86 C87 1.34(2) . ?
C86 H86 0.9500 . ?
C87 F11 1.372(19) . ?
C87 C88 1.404(19) . ?
C88 H88 0.9500 . ?
C83A C88A 1.38(3) . ?
C83A C84A 1.43(4) . ?
C84A C85A 1.36(3) . ?
C84A H84A 0.9500 . ?
C85A C86A 1.39(2) . ?
C85A H85A 0.9500 . ?
C86A C87A 1.33(3) . ?
C86A H86A 0.9500 . ?
C87A F11A 1.39(4) . ?
C87A C88A 1.42(3) . ?
C88A H88A 0.9500 . ?
C89 C90 1.203(11) . ?
C90 C91 1.460(12) . ?
C91 C92 1.376(12) . ?
C91 C96 1.397(12) . ?
C92 C93 1.363(14) . ?
C92 H92 0.9500 . ?
C93 C94 1.409(15) . ?
C93 H93 0.9500 . ?
C94 C95 1.352(14) . ?
C94 H94 0.9500 . ?
C95 C96 1.361(12) . ?
C96 H96 0.9500 . ?
C101 C106 1.398(16) . ?
C101 C102 1.403(15) . ?
C102 C103 1.387(17) . ?
C102 H102 0.9500 . ?
C103 C104 1.36(2) . ?
C103 H103 0.9500 . ?
C104 C105 1.41(2) . ?
C104 H104 0.9500 . ?
C105 C106 1.366(16) . ?
C105 H105 0.9500 . ?
C106 H106 0.9500 . ?
C201 C202 1.403(17) . ?
C201 C206 1.404(17) . ?
C202 C203 1.386(19) . ?
C202 H202 0.9500 . ?
C203 C204 1.36(2) . ?
C203 H203 0.9500 . ?
C204 C205 1.40(2) . ?
C204 H204 0.9500 . ?
C205 C206 1.366(17) . ?
C205 H205 0.9500 . ?
C206 H206 0.9500 . ?
C107 C112 1.382(12) . ?
C107 C108 1.385(13) . ?
C108 C109 1.365(14) . ?
C108 H108 0.9500 . ?
C109 C110 1.348(15) . ?
C109 H109 0.9500 . ?
C110 C111 1.407(15) . ?
C110 H110 0.9500 . ?
C111 C112 1.370(13) . ?
C111 H111 0.9500 . ?
C112 H112 0.9500 . ?
C207 C212 1.38(2) . ?
C207 C208 1.39(2) . ?
C208 C209 1.36(2) . ?
C208 H208 0.9500 . ?
C209 C210 1.35(2) . ?
C209 H209 0.9500 . ?
C210 C211 1.40(2) . ?
C210 H210 0.9500 . ?
C211 C212 1.37(2) . ?
C211 H211 0.9500 . ?
C212 H212 0.9500 . ?
C113 C114 1.379(13) . ?
C113 C118 1.385(13) . ?
C114 C115 1.363(13) . ?
C114 H114 0.9500 . ?
C115 C116 1.373(15) . ?
C115 H115 0.9500 . ?
C116 C117 1.385(15) . ?
C116 H116 0.9500 . ?
C117 C118 1.411(13) . ?
C117 H117 0.9500 . ?
C118 H118 0.9500 . ?

loop_
_geom_torsion_atom_site_label_1
_geom_torsion_atom_site_label_2
_geom_torsion_atom_site_label_3
_geom_torsion_atom_site_label_4
_geom_torsion
_geom_torsion_site_symmetry_1
_geom_torsion_site_symmetry_2
_geom_torsion_site_symmetry_3
_geom_torsion_site_symmetry_4
_geom_torsion_publ_flag
C8 C3 C4 C5 -2(2) . . . . ?
C2 C3 C4 C5 178.9(14) . . . . ?
C3 C4 C5 C6 3(3) . . . . ?
C4 C5 C6 C7 -2(3) . . . . ?
C5 C6 C7 C8 1(3) . . . . ?
C5 C6 C7 F1 -173.8(18) . . . . ?
C6 C7 C8 C3 -1(2) . . . . ?
F1 C7 C8 C3 173.7(15) . . . . ?
C4 C3 C8 C7 1.3(18) . . . . ?
C2 C3 C8 C7 -179.7(10) . . . . ?
C8A C3A C4A C5A -2(2) . . . . ?
C2 C3A C4A C5A -178.9(16) . . . . ?
C3A C4A C5A C6A 0(3) . . . . ?
C4A C5A C6A C7A -1(5) . . . . ?
C5A C6A C7A F1A -179(3) . . . . ?
C5A C6A C7A C8A 3(7) . . . . ?
F1A C7A C8A C3A 179(3) . . . . ?
C6A C7A C8A C3A -4(6) . . . . ?
C4A C3A C8A C7A 4(4) . . . . ?
C2 C3A C8A C7A -179(2) . . . . ?
Ag15 C10 C11 C16 108.5(8) . . . . ?
Ag15 C10 C11 C12 -70.4(9) . . . . ?
C16 C11 C12 C13 0.9(13) . . . . ?
C10 C11 C12 C13 179.8(8) . . . . ?
C11 C12 C13 C14 -0.5(16) . . . . ?
C11 C12 C13 F2 -179.8(8) . . . . ?
F2 C13 C14 C15 179.7(9) . . . . ?
C12 C13 C14 C15 0.4(18) . . . . ?
C13 C14 C15 C16 -0.8(16) . . . . ?
C12 C11 C16 C15 -1.3(14) . . . . ?
C10 C11 C16 C15 179.8(9) . . . . ?
C14 C15 C16 C11 1.3(15) . . . . ?
C24 C19 C20 C21 2(2) . . . . ?
C18 C19 C20 C21 178.8(13) . . . . ?
C19 C20 C21 C22 -4(3) . . . . ?
C20 C21 C22 C23 4(3) . . . . ?
C21 C22 C23 C24 -3(3) . . . . ?
C21 C22 C23 F3 175(3) . . . . ?
C20 C19 C24 C23 -1(2) . . . . ?
C18 C19 C24 C23 -177.8(12) . . . . ?
C22 C23 C24 C19 2(3) . . . . ?
F3 C23 C24 C19 -176(3) . . . . ?
C24A C19A C20A C21A 2(2) . . . . ?
C18 C19A C20A C21A 177(2) . . . . ?
C19A C20A C21A C22A 0(3) . . . . ?
C20A C21A C22A C23A -1(6) . . . . ?
C21A C22A C23A F3A 179(4) . . . . ?
C21A C22A C23A C24A -1(8) . . . . ?
C20A C19A C24A C23A -4(5) . . . . ?
C18 C19A C24A C23A -179(4) . . . . ?
C22A C23A C24A C19A 3(7) . . . . ?
F3A C23A C24A C19A -176(4) . . . . ?
Ag15 C25 C26 Ag14 69.9(3) . . . . ?
Ag14 C26 C27 C32 56.5(8) . . . . ?
Ag14 C26 C27 C28 -121.8(6) . . . . ?
C32 C27 C28 C29 3.3(12) . . . . ?
C26 C27 C28 C29 -178.4(7) . . . . ?
C27 C28 C29 F4 178.1(8) . . . . ?
C27 C28 C29 C30 -2.4(14) . . . . ?
F4 C29 C30 C31 179.2(8) . . . . ?
C28 C29 C30 C31 -0.4(15) . . . . ?
C29 C30 C31 C32 2.2(14) . . . . ?
C30 C31 C32 C27 -1.3(13) . . . . ?
C28 C27 C32 C31 -1.5(12) . . . . ?
C26 C27 C32 C31 -179.8(7) . . . . ?
Au9 C33 C34 Ag8 -125(3) . . . . ?
Ag8 C34 C35 C40 -113.7(9) . . . . ?
Ag8 C34 C35 C36 64.4(10) . . . . ?
C40 C35 C36 C37 -3.2(13) . . . . ?
C34 C35 C36 C37 178.6(8) . . . . ?
C35 C36 C37 F5 175.6(10) . . . . ?
C35 C36 C37 C38 1.6(15) . . . . ?
F5 C37 C38 C39 -174.3(11) . . . . ?
C36 C37 C38 C39 0.2(17) . . . . ?
C37 C38 C39 F5A 171.0(14) . . . . ?
C37 C38 C39 C40 -0.2(18) . . . . ?
C36 C35 C40 C39 3.2(15) . . . . ?
C34 C35 C40 C39 -178.7(10) . . . . ?
F5A C39 C40 C35 -172.4(14) . . . . ?
C38 C39 C40 C35 -1.5(18) . . . . ?
Ag7 C42 C43 C48 102.1(7) . . . . ?
Ag7 C42 C43 C44 -74.7(8) . . . . ?
C48 C43 C44 C45 -1.3(12) . . . . ?
C42 C43 C44 C45 175.5(8) . . . . ?
C43 C44 C45 C46 0.9(15) . . . . ?
C43 C44 C45 F6A -174.0(10) . . . . ?
C44 C45 C46 C47 -0.4(16) . . . . ?
F6A C45 C46 C47 174.4(10) . . . . ?
C45 C46 C47 F6 -176.0(11) . . . . ?
C45 C46 C47 C48 0.4(15) . . . . ?
F6 C47 C48 C43 175.6(10) . . . . ?
C46 C47 C48 C43 -0.9(14) . . . . ?
C44 C43 C48 C47 1.3(12) . . . . ?
C42 C43 C48 C47 -175.4(8) . . . . ?
Au10 C49 C50 C51 -29(10) . . . . ?
Ag10 C49 C50 C51 123(10) 2_666 . . . ?
C49 C50 C51 C56 179(100) . . . . ?
C49 C50 C51 C52 13(14) . . . . ?
C56 C51 C52 C53 3(7) . . . . ?
C50 C51 C52 C53 171(4) . . . . ?
C51 C52 C53 F7 -178(4) . . . . ?
C51 C52 C53 C54 6(6) . . . . ?
F7 C53 C54 C55 174(4) . . . . ?
C52 C53 C54 C55 -10(6) . . . . ?
C53 C54 C55 C56 6(6) . . . . ?
C52 C51 C56 C55 -7(7) . . . . ?
C50 C51 C56 C55 -174(4) . . . . ?
C54 C55 C56 C51 2(7) . . . . ?
C56A C51A C52A C53A -4(4) . . . . ?
C50 C51A C52A C53A 178(2) . . . . ?
C51A C52A C53A F7A -178(3) . . . . ?
C51A C52A C53A C54A 0(4) . . . . ?
F7A C53A C54A C55A -179(2) . . . . ?
C52A C53A C54A C55A 2(4) . . . . ?
C53A C54A C55A C56A 0(3) . . . . ?
C52A C51A C56A C55A 6(4) . . . . ?
C50 C51A C56A C55A -177(2) . . . . ?
C54A C55A C56A C51A -4(3) . . . . ?
C64 C59 C60 C61 -0.6(13) . . . . ?
C58 C59 C60 C61 179.7(8) . . . . ?
C59 C60 C61 C62 1.4(14) . . . . ?
C60 C61 C62 C63 -0.7(15) . . . . ?
C61 C62 C63 F8 179.5(9) . . . . ?
C61 C62 C63 C64 -0.6(16) . . . . ?
C60 C59 C64 C63 -0.7(14) . . . . ?
C58 C59 C64 C63 179.0(8) . . . . ?
C62 C63 C64 C59 1.4(16) . . . . ?
F8 C63 C64 C59 -178.8(8) . . . . ?
Ag16 C65 C66 C67A 63(8) . . . . ?
Ag10 C65 C66 C67A 139(8) . . . . ?
Ag16 C65 C66 C67 -143(5) . . . . ?
Ag10 C65 C66 C67 -67(5) . . . . ?
C65 C66 C67 C68 13(6) . . . . ?
C65 C66 C67 C72 -169(4) . . . . ?
C72 C67 C68 C69 -1(2) . . . . ?
C66 C67 C68 C69 177.3(14) . . . . ?
C67 C68 C69 C70 -1(2) . . . . ?
C67 C68 C69 F9 177.9(12) . . . . ?
C68 C69 C70 C71 1(3) . . . . ?
F9 C69 C70 C71 -177.8(15) . . . . ?
C69 C70 C71 C72 0(3) . . . . ?
C70 C71 C72 C67 -2(3) . . . . ?
C68 C67 C72 C71 2(2) . . . . ?
C66 C67 C72 C71 -176.2(15) . . . . ?
C65 C66 C67A C68A 174(6) . . . . ?
C65 C66 C67A C72A -5(10) . . . . ?
C72A C67A C68A C69A -1(2) . . . . ?
C66 C67A C68A C69A 179(3) . . . . ?
C67A C68A C69A C70A -1(2) . . . . ?
C67A C68A C69A F9A 179(2) . . . . ?
C68A C69A C70A C71A 4(4) . . . . ?
F9A C69A C70A C71A -176(3) . . . . ?
C69A C70A C71A C72A -4(5) . . . . ?
C68A C67A C72A C71A 1(4) . . . . ?
C66 C67A C72A C71A 180(3) . . . . ?
C70A C71A C72A C67A 2(4) . . . . ?
Ag11 C74 C75 C80 20.7(10) . . . . ?
Ag11 C74 C75 C76 -157.4(6) . . . . ?
C80 C75 C76 C77 0.7(13) . . . . ?
C74 C75 C76 C77 178.9(8) . . . . ?
C75 C76 C77 C78 0.2(15) . . . . ?
C76 C77 C78 C79 -0.1(15) . . . . ?
C77 C78 C79 F10 178.8(9) . . . . ?
C77 C78 C79 C80 -0.8(15) . . . . ?
C76 C75 C80 C79 -1.5(13) . . . . ?
C74 C75 C80 C79 -179.7(8) . . . . ?
C78 C79 C80 C75 1.6(14) . . . . ?
F10 C79 C80 C75 -177.9(8) . . . . ?
C88 C83 C84 C85 1(2) . . . . ?
C82 C83 C84 C85 174.8(18) . . . . ?
C83 C84 C85 C86 -1(2) . . . . ?
C84 C85 C86 C87 1(2) . . . . ?
C85 C86 C87 F11 179.7(14) . . . . ?
C85 C86 C87 C88 -2(2) . . . . ?
C84 C83 C88 C87 -2(2) . . . . ?
C82 C83 C88 C87 -175(2) . . . . ?
C86 C87 C88 C83 3(2) . . . . ?
F11 C87 C88 C83 -179.0(14) . . . . ?
C88A C83A C84A C85A -1(2) . . . . ?
C82 C83A C84A C85A -178(4) . . . . ?
C83A C84A C85A C86A -1(2) . . . . ?
C84A C85A C86A C87A 0(4) . . . . ?
C85A C86A C87A F11A 175(4) . . . . ?
C85A C86A C87A C88A 2(5) . . . . ?
C84A C83A C88A C87A 3(5) . . . . ?
C82 C83A C88A C87A 179(5) . . . . ?
C86A C87A C88A C83A -4(6) . . . . ?
F11A C87A C88A C83A -179(3) . . . . ?
C96 C91 C92 C93 0.3(18) . . . . ?
C90 C91 C92 C93 176.7(11) . . . . ?
C91 C92 C93 C94 0(2) . . . . ?
C92 C93 C94 C95 1(2) . . . . ?
C93 C94 C95 C96 -1(2) . . . . ?
C93 C94 C95 F12 179.7(11) . . . . ?
C94 C95 C96 C91 1.1(18) . . . . ?
F12 C95 C96 C91 -179.7(9) . . . . ?
C92 C91 C96 C95 -0.7(15) . . . . ?
C90 C91 C96 C95 -177.1(9) . . . . ?
C113 P1 C101 C106 94(2) . . . . ?
C107 P1 C101 C106 -153.4(19) . . . . ?
Ag17 P1 C101 C106 -32(2) . . . . ?
C113 P1 C101 C102 -87.2(19) . . . . ?
C107 P1 C101 C102 25.0(19) . . . . ?
Ag17 P1 C101 C102 146.5(19) . . . . ?
C106 C101 C102 C103 1(3) . . . . ?
P1 C101 C102 C103 -177.7(16) . . . . ?
C101 C102 C103 C104 0(4) . . . . ?
C102 C103 C104 C105 -3(5) . . . . ?
C103 C104 C105 C106 4(5) . . . . ?
C104 C105 C106 C101 -3(4) . . . . ?
C102 C101 C106 C105 1(3) . . . . ?
P1 C101 C106 C105 179.2(19) . . . . ?
C113 P1 C201 C202 -109.1(19) . . . . ?
C207 P1 C201 C202 3(2) . . . . ?
Ag17 P1 C201 C202 124.6(19) . . . . ?
C113 P1 C201 C206 76(2) . . . . ?
C207 P1 C201 C206 -171(2) . . . . ?
Ag17 P1 C201 C206 -50(2) . . . . ?
C206 C201 C202 C203 -2(2) . . . . ?
P1 C201 C202 C203 -176.0(15) . . . . ?
C201 C202 C203 C204 0(3) . . . . ?
C202 C203 C204 C205 -1(5) . . . . ?
C203 C204 C205 C206 2(6) . . . . ?
C204 C205 C206 C201 -4(6) . . . . ?
C202 C201 C206 C205 3(4) . . . . ?
P1 C201 C206 C205 179(3) . . . . ?
C101 P1 C107 C112 78.4(10) . . . . ?
C113 P1 C107 C112 -169.7(10) . . . . ?
Ag17 P1 C107 C112 -42.4(10) . . . . ?
C101 P1 C107 C108 -105.6(13) . . . . ?
C113 P1 C107 C108 6.3(14) . . . . ?
Ag17 P1 C107 C108 133.5(13) . . . . ?
C112 C107 C108 C109 -2.2(19) . . . . ?
P1 C107 C108 C109 -178.2(10) . . . . ?
C107 C108 C109 C110 2(2) . . . . ?
C108 C109 C110 C111 -1(2) . . . . ?
C109 C110 C111 C112 0(2) . . . . ?
C110 C111 C112 C107 -1(2) . . . . ?
C108 C107 C112 C111 1.8(17) . . . . ?
P1 C107 C112 C111 178.1(10) . . . . ?
C201 P1 C207 C212 101(4) . . . . ?
C113 P1 C207 C212 -147(4) . . . . ?
Ag17 P1 C207 C212 -20(4) . . . . ?
C201 P1 C207 C208 -71(3) . . . . ?
C113 P1 C207 C208 40(3) . . . . ?
Ag17 P1 C207 C208 168(3) . . . . ?
C212 C207 C208 C209 0(3) . . . . ?
P1 C207 C208 C209 173(2) . . . . ?
C207 C208 C209 C210 1(3) . . . . ?
C208 C209 C210 C211 -2(6) . . . . ?
C209 C210 C211 C212 2(8) . . . . ?
C210 C211 C212 C207 0(8) . . . . ?
C208 C207 C212 C211 -1(6) . . . . ?
P1 C207 C212 C211 -173(4) . . . . ?
C201 P1 C113 C114 -177.9(7) . . . . ?
C101 P1 C113 C114 -177.9(7) . . . . ?
C207 P1 C113 C114 70.0(8) . . . . ?
C107 P1 C113 C114 70.0(8) . . . . ?
Ag17 P1 C113 C114 -54.8(8) . . . . ?
C201 P1 C113 C118 -1.2(8) . . . . ?
C101 P1 C113 C118 -1.2(8) . . . . ?
C207 P1 C113 C118 -113.3(8) . . . . ?
C107 P1 C113 C118 -113.3(8) . . . . ?
Ag17 P1 C113 C118 121.9(7) . . . . ?
C118 C113 C114 C115 -1.7(13) . . . . ?
P1 C113 C114 C115 175.1(7) . . . . ?
C113 C114 C115 C116 1.6(15) . . . . ?
C114 C115 C116 C117 -1.2(16) . . . . ?
C115 C116 C117 C118 0.9(16) . . . . ?
C114 C113 C118 C117 1.3(13) . . . . ?
P1 C113 C118 C117 -175.4(7) . . . . ?
C116 C117 C118 C113 -0.9(14) . . . . ?
